data_4317211
loop_
_publ_author_name
'Jiurong Hu'
'Guifeng Liu'
'Qibai Jiang'
'Rui Zhang'
'Wei Huang'
'Hong Yan'

_publ_contact_author_address
;
    State Key Laboratory of Coordination Chemistry, 
    Nanjing University, 
    Nanjing 210093, 
    P. R. China
;
_publ_contact_author_email hyan1965@nju.edu.cn
_publ_contact_author_fax '(+86)-25- 83314502'
_publ_contact_author_name 'H. Yan'
_publ_contact_author_phone '(+86)-25- 83314502'
_publ_section_title
;
 Controlled Assembly of Ruthenium Complexes through ortho-Carborane
 Dithiolate and Polysulfide Ligands
;
_journal_name_full 'Inorganic Chemistry'
_journal_page_first 11199
_journal_page_last 11204
_journal_paper_doi 10.1021/ic101817u
_journal_volume 49
_journal_year 2010
_chemical_formula_sum 'C26 H54 B20 Cl O Ru3 S8'
_chemical_formula_weight 1194.03
_chemical_name_systematic
; 
 ? 
;
_space_group_IT_number 33
_symmetry_cell_setting orthorhombic
_symmetry_space_group_name_Hall 'P 2c -2n'
_symmetry_space_group_name_H-M 'P n a 21'
_atom_sites_solution_hydrogens geom
_atom_sites_solution_primary direct
_atom_sites_solution_secondary difmap
_audit_creation_method SHELXL-97
_cell_angle_alpha 90.00
_cell_angle_beta 90.00
_cell_angle_gamma 90.00
_cell_formula_units_Z 4
_cell_length_a 25.435(2)
_cell_length_b 11.2199(10)
_cell_length_c 16.7870(15)
_cell_measurement_reflns_used 1450
_cell_measurement_temperature 291(2)
_cell_measurement_theta_max 24.19
_cell_measurement_theta_min 2.31
_cell_volume 4790.6(7)
_computing_cell_refinement 'Bruker SMART'
_computing_data_collection 'Bruker SMART'
_computing_data_reduction 'Bruker SAINT'
_computing_molecular_graphics 'Bruker SHELXTL'
_computing_publication_material 'Bruker SHELXTL'
_computing_structure_refinement 'Bruker SHELXTL'
_computing_structure_solution 'Bruker SHELXTL'
_diffrn_ambient_temperature 291(2)
_diffrn_measured_fraction_theta_full 1.000
_diffrn_measured_fraction_theta_max 1.000
_diffrn_measurement_device_type 'CCD area detector'
_diffrn_measurement_method 'phi and omega scans'
_diffrn_radiation_monochromator graphite
_diffrn_radiation_source 'fine-focus sealed tube'
_diffrn_radiation_type MoK\a
_diffrn_radiation_wavelength 0.71073
_diffrn_reflns_av_R_equivalents 0.0701
_diffrn_reflns_av_sigmaI/netI 0.0936
_diffrn_reflns_limit_h_max 28
_diffrn_reflns_limit_h_min -31
_diffrn_reflns_limit_k_max 13
_diffrn_reflns_limit_k_min -13
_diffrn_reflns_limit_l_max 17
_diffrn_reflns_limit_l_min -20
_diffrn_reflns_number 25262
_diffrn_reflns_theta_full 26.00
_diffrn_reflns_theta_max 26.00
_diffrn_reflns_theta_min 1.98
_exptl_absorpt_coefficient_mu 1.365
_exptl_absorpt_correction_T_max 0.7912
_exptl_absorpt_correction_T_min 0.7353
_exptl_absorpt_correction_type multi-scan
_exptl_absorpt_process_details '(SADABS; Bruker, 2000)'
_exptl_crystal_colour yellow
_exptl_crystal_density_diffrn 1.656
_exptl_crystal_density_method 'not measured'
_exptl_crystal_description block
_exptl_crystal_F_000 2380
_exptl_crystal_size_max 0.24
_exptl_crystal_size_mid 0.20
_exptl_crystal_size_min 0.18
_refine_diff_density_max 0.923
_refine_diff_density_min -0.535
_refine_diff_density_rms 0.115
_refine_ls_abs_structure_details 'Flack H D (1983), Acta Cryst. A39, 876-881'
_refine_ls_abs_structure_Flack -0.03(4)
_refine_ls_extinction_method none
_refine_ls_goodness_of_fit_ref 1.015
_refine_ls_hydrogen_treatment constr
_refine_ls_matrix_type full
_refine_ls_number_parameters 527
_refine_ls_number_reflns 8841
_refine_ls_number_restraints 1
_refine_ls_restrained_S_all 1.015
_refine_ls_R_factor_all 0.0734
_refine_ls_R_factor_gt 0.0585
_refine_ls_shift/su_max 0.000
_refine_ls_shift/su_mean 0.000
_refine_ls_structure_factor_coef Fsqd
_refine_ls_weighting_details 'calc w=1/[\s^2^(Fo^2^)+(0.0613P)^2^+0.0000P] where P=(Fo^2^+2Fc^2^)/3'
_refine_ls_weighting_scheme calc
_refine_ls_wR_factor_gt 0.1186
_refine_ls_wR_factor_ref 0.1217
_reflns_number_gt 6667
_reflns_number_total 8841
_reflns_threshold_expression >2sigma(I)
_cod_data_source_file ic101817u_si_001_4.cif
_cod_data_source_block 5
_cod_depositor_comments
;
The following automatic conversions were performed:

'_symmetry_cell_setting' value 'Orthorhombic' changed to
'orthorhombic' according to the built-in table from CIF Core
dictionary named 'cif_core.dic' version 2.4.1 from 2010-06-29.

Automatic conversion script
Id: cif_fix_values 1646 2011-03-28 12:23:43Z adriana 
;
_cod_original_cell_volume 4790.6(8)
_cod_database_code 4317211

loop_
_symmetry_equiv_pos_as_xyz
'x, y, z'
'-x, -y, z+1/2'
'x+1/2, -y+1/2, z'
'-x+1/2, y+1/2, z+1/2'

loop_
_atom_site_label
_atom_site_type_symbol
_atom_site_fract_x
_atom_site_fract_y
_atom_site_fract_z
_atom_site_U_iso_or_equiv
_atom_site_adp_type
_atom_site_occupancy
_atom_site_symmetry_multiplicity
_atom_site_calc_flag
_atom_site_refinement_flags
_atom_site_disorder_assembly
_atom_site_disorder_group
B3 B 0.7347(4) 0.8174(9) 0.0843(7) 0.044(2) Uani 1 1 d . . .
H3A H 0.7713 0.7677 0.0950 0.052 Uiso 1 1 calc R . .
B4 B 0.7206(4) 0.8791(10) -0.0077(7) 0.045(2) Uani 1 1 d . . .
H4A H 0.7480 0.8722 -0.0582 0.054 Uiso 1 1 calc R . .
B5 B 0.6507(4) 0.8672(9) -0.0201(7) 0.044(2) Uani 1 1 d . . .
H5A H 0.6332 0.8495 -0.0789 0.053 Uiso 1 1 calc R . .
B6 B 0.6223(4) 0.8120(8) 0.0658(6) 0.037(2) Uani 1 1 d . . .
H6A H 0.5854 0.7611 0.0636 0.045 Uiso 1 1 calc R . .
B7 B 0.6354(4) 0.9007(8) 0.1518(6) 0.038(2) Uani 1 1 d . . .
H7A H 0.6098 0.9067 0.2044 0.046 Uiso 1 1 calc R . .
B8 B 0.7056(4) 0.9107(10) 0.1594(6) 0.040(2) Uani 1 1 d . . .
H8A H 0.7229 0.9240 0.2188 0.049 Uiso 1 1 calc R . .
B9 B 0.7361(4) 0.9762(10) 0.0709(7) 0.046(2) Uani 1 1 d . . .
H9A H 0.7723 1.0296 0.0732 0.055 Uiso 1 1 calc R . .
B10 B 0.6807(4) 1.0051(8) 0.0054(6) 0.039(2) Uani 1 1 d . . .
H10A H 0.6814 1.0807 -0.0363 0.047 Uiso 1 1 calc R . .
B11 B 0.6204(4) 0.9606(9) 0.0505(8) 0.049(3) Uani 1 1 d . . .
H11 H 0.5831 1.0070 0.0387 0.059 Uiso 1 1 calc R . .
B12 B 0.6735(4) 1.0263(9) 0.1053(7) 0.048(3) Uani 1 1 d . . .
H12A H 0.6702 1.1176 0.1287 0.058 Uiso 1 1 calc R . .
B13 B 0.5824(4) 0.2378(9) 0.3195(6) 0.040(2) Uani 1 1 d . . .
H13D H 0.5942 0.2123 0.2588 0.048 Uiso 1 1 calc R . .
B14 B 0.5202(4) 0.2116(9) 0.3544(7) 0.046(3) Uani 1 1 d . . .
H14 H 0.4913 0.1698 0.3144 0.055 Uiso 1 1 calc R . .
B15 B 0.5712(4) 0.1318(9) 0.3991(8) 0.051(3) Uani 1 1 d . . .
H15D H 0.5769 0.0351 0.3926 0.061 Uiso 1 1 calc R . .
B16 B 0.6261(4) 0.2332(11) 0.4028(7) 0.049(3) Uani 1 1 d . . .
H16D H 0.6673 0.2055 0.3956 0.058 Uiso 1 1 calc R . .
B17 B 0.5027(4) 0.3279(9) 0.4249(6) 0.045(2) Uani 1 1 d . . .
H17A H 0.4630 0.3636 0.4349 0.054 Uiso 1 1 calc R . .
B18 B 0.5207(4) 0.1820(10) 0.4494(7) 0.047(3) Uani 1 1 d . . .
H18A H 0.4906 0.1203 0.4723 0.056 Uiso 1 1 calc R . .
B19 B 0.5874(4) 0.1920(9) 0.4848(7) 0.046(3) Uani 1 1 d . . .
H19A H 0.6026 0.1365 0.5336 0.055 Uiso 1 1 calc R . .
B20 B 0.6113(4) 0.3452(10) 0.4704(7) 0.044(2) Uani 1 1 d . . .
H20A H 0.6410 0.3889 0.5079 0.053 Uiso 1 1 calc R . .
B21 B 0.5575(4) 0.4285(10) 0.4314(6) 0.041(2) Uani 1 1 d . . .
H21 H 0.5530 0.5245 0.4429 0.049 Uiso 1 1 calc R . .
B22 B 0.5461(4) 0.3078(9) 0.5007(7) 0.043(2) Uani 1 1 d . . .
H22A H 0.5340 0.3256 0.5625 0.052 Uiso 1 1 calc R . .
C1 C 0.6843(3) 0.7600(8) 0.0309(5) 0.0378(18) Uani 1 1 d . . .
C2 C 0.6751(3) 0.7774(8) 0.1277(5) 0.0392(19) Uani 1 1 d . . .
C3 C 0.6045(3) 0.3649(8) 0.3697(6) 0.045(2) Uani 1 1 d . . .
C4 C 0.5412(3) 0.3541(7) 0.3417(5) 0.0332(18) Uani 1 1 d . . .
C5 C 0.7803(2) 0.4552(5) 0.1913(2) 0.040(2) Uani 1 1 d G . .
C6 C 0.8005(2) 0.5355(4) 0.1362(3) 0.045(2) Uani 1 1 d G . .
H6 H 0.8110 0.6154 0.1538 0.054 Uiso 1 1 calc R . .
C7 C 0.7976(2) 0.5106(5) 0.0552(3) 0.051(2) Uani 1 1 d G . .
H7 H 0.8057 0.5733 0.0165 0.061 Uiso 1 1 calc R . .
C8 C 0.7743(2) 0.4053(5) 0.0294(2) 0.044(2) Uani 1 1 d G . .
C9 C 0.7541(2) 0.3250(4) 0.0845(3) 0.045(2) Uani 1 1 d G . .
H9 H 0.7322 0.2587 0.0660 0.054 Uiso 1 1 calc R . .
C10 C 0.7571(2) 0.3500(4) 0.1654(3) 0.044(2) Uani 1 1 d G . .
H10 H 0.7375 0.3006 0.2034 0.053 Uiso 1 1 calc R . .
C11 C 0.7870(4) 0.4853(8) 0.2823(5) 0.046(2) Uani 1 1 d . . .
H11A H 0.7676 0.4287 0.3135 0.069 Uiso 1 1 calc R . .
H11B H 0.7738 0.5641 0.2925 0.069 Uiso 1 1 calc R . .
H11C H 0.8235 0.4816 0.2963 0.069 Uiso 1 1 calc R . .
C12 C 0.7732(4) 0.3748(9) -0.0633(6) 0.050(2) Uani 1 1 d . . .
H12 H 0.7755 0.4524 -0.0898 0.060 Uiso 1 1 calc R . .
C13 C 0.7235(4) 0.3202(8) -0.0951(5) 0.046(2) Uani 1 1 d . . .
H13A H 0.7208 0.3360 -0.1512 0.068 Uiso 1 1 calc R . .
H13B H 0.6937 0.3541 -0.0681 0.068 Uiso 1 1 calc R . .
H13C H 0.7241 0.2357 -0.0864 0.068 Uiso 1 1 calc R . .
C14 C 0.8244(4) 0.3119(9) -0.0849(6) 0.052(2) Uani 1 1 d . . .
H14A H 0.8329 0.2547 -0.0444 0.077 Uiso 1 1 calc R . .
H14B H 0.8522 0.3696 -0.0888 0.077 Uiso 1 1 calc R . .
H14C H 0.8204 0.2719 -0.1351 0.077 Uiso 1 1 calc R . .
C15 C 0.4260(3) 0.7674(8) 0.3351(5) 0.043(2) Uani 1 1 d . . .
C16 C 0.4249(4) 0.6699(8) 0.3873(5) 0.041(2) Uani 1 1 d . . .
H16 H 0.4408 0.6755 0.4404 0.050 Uiso 1 1 calc R . .
C17 C 0.4076(3) 0.5647(8) 0.3593(5) 0.0390(19) Uani 1 1 d . . .
H17 H 0.4130 0.4945 0.3930 0.047 Uiso 1 1 calc R . .
C18 C 0.3926(3) 0.5439(7) 0.2771(6) 0.046(2) Uani 1 1 d . . .
C19 C 0.3971(3) 0.6405(8) 0.2238(6) 0.042(2) Uani 1 1 d . . .
H19 H 0.3940 0.6279 0.1663 0.051 Uiso 1 1 calc R . .
C20 C 0.4125(3) 0.7572(8) 0.2556(5) 0.040(2) Uani 1 1 d . . .
H20 H 0.4211 0.8220 0.2187 0.048 Uiso 1 1 calc R . .
C21 C 0.4473(4) 0.8868(8) 0.3651(6) 0.051(2) Uani 1 1 d . . .
H21A H 0.4185 0.9387 0.3778 0.076 Uiso 1 1 calc R . .
H21B H 0.4685 0.9228 0.3244 0.076 Uiso 1 1 calc R . .
H21C H 0.4682 0.8739 0.4119 0.076 Uiso 1 1 calc R . .
C22 C 0.3803(3) 0.4200(7) 0.2454(5) 0.0364(19) Uani 1 1 d . . .
H22 H 0.4036 0.3629 0.2718 0.044 Uiso 1 1 calc R . .
C23 C 0.3866(3) 0.4050(9) 0.1537(6) 0.047(2) Uani 1 1 d . . .
H23A H 0.4220 0.4242 0.1385 0.071 Uiso 1 1 calc R . .
H23C H 0.3626 0.4573 0.1268 0.071 Uiso 1 1 calc R . .
H23B H 0.3790 0.3240 0.1392 0.071 Uiso 1 1 calc R . .
C24 C 0.3228(3) 0.3960(8) 0.2741(6) 0.049(2) Uani 1 1 d . . .
H24A H 0.3231 0.3731 0.3292 0.073 Uiso 1 1 calc R . .
H24B H 0.3076 0.3330 0.2429 0.073 Uiso 1 1 calc R . .
H24C H 0.3022 0.4671 0.2678 0.073 Uiso 1 1 calc R . .
C25 C 0.5308(4) 0.9241(9) 0.5719(6) 0.056(3) Uani 1 1 d . . .
H25A H 0.5096 0.9952 0.5650 0.068 Uiso 1 1 calc R . .
H25B H 0.5619 0.9348 0.5392 0.068 Uiso 1 1 calc R . .
C26 C 0.5486(4) 0.9252(8) 0.6539(5) 0.042(2) Uani 1 1 d . . .
H26A H 0.5233 0.9657 0.6864 0.063 Uiso 1 1 calc R . .
H26B H 0.5818 0.9658 0.6571 0.063 Uiso 1 1 calc R . .
H26C H 0.5527 0.8448 0.6724 0.063 Uiso 1 1 calc R . .
Cl1 Cl 0.51046(10) 0.4014(2) 0.06681(14) 0.0510(6) Uani 1 1 d . . .
O1 O 0.5056(2) 0.8408(5) 0.5416(4) 0.0499(16) Uani 1 1 d . . .
H1X H 0.4927 0.7910 0.5838 0.060 Uiso 1 1 d R . .
Ru1 Ru 0.71774(3) 0.49997(6) 0.10701(5) 0.04195(17) Uani 1 1 d . . .
Ru2 Ru 0.59599(3) 0.54720(6) 0.21576(4) 0.03621(15) Uani 1 1 d . . .
Ru3 Ru 0.47277(3) 0.61959(6) 0.28324(4) 0.04140(18) Uani 1 1 d . . .
S1 S 0.68763(9) 0.6132(2) -0.00402(13) 0.0412(5) Uani 1 1 d . . .
S2 S 0.67843(8) 0.65042(19) 0.18915(12) 0.0360(5) Uani 1 1 d . . .
S3 S 0.64682(9) 0.4638(2) 0.31848(14) 0.0437(5) Uani 1 1 d . . .
S4 S 0.52044(9) 0.43779(19) 0.25549(13) 0.0390(5) Uani 1 1 d . . .
S5 S 0.63621(9) 0.4047(2) 0.13027(13) 0.0407(5) Uani 1 1 d . . .
S6 S 0.57655(9) 0.5063(2) 0.07968(14) 0.0438(5) Uani 1 1 d . . .
S7 S 0.53413(8) 0.7025(2) 0.19510(13) 0.0406(5) Uani 1 1 d . . .
S8 S 0.55935(8) 0.69263(19) 0.30947(13) 0.0396(5) Uani 1 1 d . . .

loop_
_atom_site_aniso_label
_atom_site_aniso_U_11
_atom_site_aniso_U_22
_atom_site_aniso_U_33
_atom_site_aniso_U_23
_atom_site_aniso_U_13
_atom_site_aniso_U_12
B3 0.034(5) 0.039(5) 0.058(7) 0.003(5) -0.001(4) -0.013(4)
B4 0.033(5) 0.049(6) 0.053(7) 0.010(5) 0.006(4) -0.005(5)
B5 0.047(6) 0.036(5) 0.049(6) 0.010(5) -0.005(5) -0.011(5)
B6 0.042(5) 0.038(5) 0.032(5) 0.012(4) -0.002(4) -0.004(4)
B7 0.035(5) 0.033(5) 0.046(6) 0.005(4) 0.006(4) -0.012(4)
B8 0.034(5) 0.056(6) 0.031(5) 0.013(4) 0.002(4) -0.003(4)
B9 0.041(5) 0.048(6) 0.049(6) 0.016(5) -0.012(5) -0.005(5)
B10 0.046(5) 0.032(5) 0.039(6) 0.009(4) 0.000(4) -0.009(4)
B11 0.034(5) 0.040(5) 0.074(8) 0.014(5) 0.003(5) 0.008(4)
B12 0.055(6) 0.039(5) 0.052(6) -0.003(5) 0.012(6) 0.001(4)
B13 0.036(5) 0.041(5) 0.044(6) 0.002(4) 0.004(4) -0.013(4)
B14 0.043(6) 0.035(5) 0.060(7) 0.009(5) 0.023(5) -0.011(4)
B15 0.043(6) 0.038(6) 0.071(8) 0.011(5) 0.020(5) -0.004(5)
B16 0.030(5) 0.063(7) 0.053(7) 0.028(5) 0.011(5) -0.008(5)
B17 0.037(6) 0.051(6) 0.045(6) 0.016(5) 0.011(4) 0.006(5)
B18 0.027(5) 0.059(6) 0.054(7) 0.025(5) 0.005(4) 0.008(4)
B19 0.032(5) 0.048(6) 0.057(7) 0.019(5) 0.009(5) 0.020(4)
B20 0.026(5) 0.050(6) 0.055(7) 0.017(5) -0.005(4) -0.006(4)
B21 0.033(5) 0.055(6) 0.035(5) 0.005(4) 0.003(4) 0.002(4)
B22 0.033(5) 0.042(6) 0.055(7) 0.015(5) 0.008(4) -0.004(4)
C1 0.036(4) 0.046(5) 0.032(4) 0.006(4) 0.005(3) 0.006(4)
C2 0.044(5) 0.041(5) 0.032(5) 0.008(4) -0.005(4) 0.002(4)
C3 0.034(5) 0.050(5) 0.050(6) 0.006(4) 0.008(4) -0.005(4)
C4 0.018(4) 0.038(4) 0.044(5) 0.005(4) 0.008(3) -0.002(3)
C5 0.036(4) 0.049(5) 0.035(5) 0.008(4) 0.011(3) 0.003(4)
C6 0.049(5) 0.034(4) 0.053(6) 0.014(4) -0.003(4) 0.001(4)
C7 0.043(5) 0.062(6) 0.047(6) 0.009(5) -0.001(4) -0.004(5)
C8 0.038(5) 0.051(5) 0.044(5) -0.002(4) -0.002(4) -0.008(4)
C9 0.034(5) 0.055(5) 0.047(6) -0.003(4) 0.013(4) 0.004(4)
C10 0.030(4) 0.048(5) 0.053(6) 0.010(4) 0.000(4) 0.012(4)
C11 0.054(5) 0.047(5) 0.038(5) 0.023(4) -0.008(4) 0.009(4)
C12 0.049(6) 0.049(5) 0.053(6) -0.004(5) 0.014(4) 0.008(4)
C13 0.051(6) 0.051(5) 0.035(5) -0.005(4) 0.014(4) -0.004(4)
C14 0.049(6) 0.056(6) 0.050(6) -0.019(5) -0.006(4) 0.012(4)
C15 0.030(4) 0.060(5) 0.039(5) 0.003(4) 0.003(4) -0.013(4)
C16 0.044(5) 0.053(5) 0.027(4) -0.001(4) 0.006(4) -0.011(4)
C17 0.036(4) 0.040(5) 0.041(5) 0.002(4) -0.003(4) 0.004(4)
C18 0.037(4) 0.041(5) 0.059(6) 0.003(5) -0.011(4) -0.007(4)
C19 0.031(4) 0.057(5) 0.040(5) 0.002(4) -0.007(4) 0.002(4)
C20 0.029(4) 0.042(5) 0.049(5) 0.003(4) -0.004(3) 0.014(4)
C21 0.057(6) 0.044(5) 0.052(6) -0.012(4) 0.006(5) 0.015(4)
C22 0.026(4) 0.038(4) 0.046(5) -0.001(4) -0.006(3) 0.008(3)
C23 0.034(5) 0.052(5) 0.057(6) 0.010(5) -0.006(4) -0.018(4)
C24 0.043(5) 0.054(5) 0.050(6) -0.032(5) 0.000(4) -0.012(4)
C25 0.051(6) 0.060(6) 0.058(7) 0.009(5) 0.005(5) -0.015(5)
C26 0.055(5) 0.041(5) 0.031(5) 0.000(4) 0.020(4) -0.002(4)
Cl1 0.0569(14) 0.0499(13) 0.0462(13) -0.0006(10) 0.0013(11) -0.0018(11)
O1 0.053(4) 0.036(3) 0.060(4) 0.012(3) -0.009(3) -0.002(3)
Ru1 0.0377(3) 0.0420(4) 0.0461(4) 0.0035(3) 0.0014(3) -0.0025(3)
Ru2 0.0377(3) 0.0390(3) 0.0319(3) 0.0017(3) 0.0017(3) -0.0022(3)
Ru3 0.0392(4) 0.0415(3) 0.0435(4) 0.0104(3) 0.0122(3) 0.0035(3)
S1 0.0433(12) 0.0438(12) 0.0366(12) 0.0002(10) 0.0044(9) -0.0025(10)
S2 0.0317(11) 0.0452(11) 0.0310(11) 0.0047(8) -0.0030(8) -0.0029(9)
S3 0.0421(12) 0.0464(12) 0.0427(12) 0.0151(10) -0.0003(9) -0.0072(10)
S4 0.0392(12) 0.0411(11) 0.0367(12) 0.0003(9) -0.0012(9) -0.0041(9)
S5 0.0349(11) 0.0450(12) 0.0423(13) -0.0009(9) 0.0032(9) -0.0008(9)
S6 0.0420(12) 0.0510(13) 0.0383(12) -0.0004(10) 0.0004(9) -0.0001(10)
S7 0.0366(11) 0.0460(11) 0.0391(13) 0.0029(9) 0.0068(9) 0.0014(9)
S8 0.0380(12) 0.0412(11) 0.0395(12) 0.0072(9) 0.0100(9) 0.0045(9)

loop_
_atom_type_symbol
_atom_type_description
_atom_type_scat_dispersion_real
_atom_type_scat_dispersion_imag
_atom_type_scat_source
C C 0.0033 0.0016 'International Tables Vol C Tables 4.2.6.8 and 6.1.1.4'
H H 0.0000 0.0000 'International Tables Vol C Tables 4.2.6.8 and 6.1.1.4'
B B 0.0013 0.0007 'International Tables Vol C Tables 4.2.6.8 and 6.1.1.4'
S S 0.1246 0.1234 'International Tables Vol C Tables 4.2.6.8 and 6.1.1.4'
Ru Ru -1.2594 0.8363 'International Tables Vol C Tables 4.2.6.8 and 6.1.1.4'
Cl Cl 0.1484 0.1585 'International Tables Vol C Tables 4.2.6.8 and 6.1.1.4'
O O 0.0106 0.0060 'International Tables Vol C Tables 4.2.6.8 and 6.1.1.4'

loop_
_geom_angle_atom_site_label_1
_geom_angle_atom_site_label_2
_geom_angle_atom_site_label_3
_geom_angle
_geom_angle_site_symmetry_1
_geom_angle_site_symmetry_3
_geom_angle_publ_flag
C1 B3 B4 61.4(6) . . ?
C1 B3 C2 57.6(5) . . ?
B4 B3 C2 107.2(7) . . ?
C1 B3 B9 109.0(7) . . ?
B4 B3 B9 59.7(6) . . ?
C2 B3 B9 108.9(8) . . ?
C1 B3 B8 106.3(7) . . ?
B4 B3 B8 107.9(7) . . ?
C2 B3 B8 59.8(5) . . ?
B9 B3 B8 61.2(6) . . ?
C1 B3 H3A 122.3 . . ?
B4 B3 H3A 121.6 . . ?
C2 B3 H3A 122.6 . . ?
B9 B3 H3A 120.5 . . ?
B8 B3 H3A 122.0 . . ?
B3 B4 C1 58.2(5) . . ?
B3 B4 B10 109.3(8) . . ?
C1 B4 B10 105.3(7) . . ?
B3 B4 B9 62.0(6) . . ?
C1 B4 B9 108.3(7) . . ?
B10 B4 B9 62.3(6) . . ?
B3 B4 B5 106.2(7) . . ?
C1 B4 B5 57.5(5) . . ?
B10 B4 B5 60.1(6) . . ?
B9 B4 B5 110.8(8) . . ?
B3 B4 H4A 121.8 . . ?
C1 B4 H4A 124.4 . . ?
B10 B4 H4A 121.4 . . ?
B9 B4 H4A 118.8 . . ?
B5 B4 H4A 122.2 . . ?
C1 B5 B6 62.5(6) . . ?
C1 B5 B11 107.6(7) . . ?
B6 B5 B11 57.9(6) . . ?
C1 B5 B10 106.1(7) . . ?
B6 B5 B10 106.9(8) . . ?
B11 B5 B10 60.4(6) . . ?
C1 B5 B4 59.8(5) . . ?
B6 B5 B4 110.1(7) . . ?
B11 B5 B4 108.1(8) . . ?
B10 B5 B4 58.8(6) . . ?
C1 B5 H5A 121.7 . . ?
B6 B5 H5A 121.0 . . ?
B11 B5 H5A 122.3 . . ?
B10 B5 H5A 123.2 . . ?
B4 B5 H5A 121.2 . . ?
B11 B6 B5 62.0(6) . . ?
B11 B6 C2 109.5(7) . . ?
B5 B6 C2 104.9(7) . . ?
B11 B6 C1 107.4(7) . . ?
B5 B6 C1 58.2(5) . . ?
C2 B6 C1 56.0(5) . . ?
B11 B6 B7 65.0(6) . . ?
B5 B6 B7 113.4(7) . . ?
C2 B6 B7 59.9(5) . . ?
C1 B6 B7 106.5(7) . . ?
B11 B6 H6A 118.9 . . ?
B5 B6 H6A 121.0 . . ?
C2 B6 H6A 124.3 . . ?
C1 B6 H6A 125.2 . . ?
B7 B6 H6A 118.5 . . ?
C2 B7 B6 58.8(5) . . ?
C2 B7 B8 59.7(6) . . ?
B6 B7 B8 106.2(7) . . ?
C2 B7 B11 101.0(7) . . ?
B6 B7 B11 55.0(5) . . ?
B8 B7 B11 104.3(7) . . ?
C2 B7 B12 101.5(6) . . ?
B6 B7 B12 100.3(7) . . ?
B8 B7 B12 58.0(5) . . ?
B11 B7 B12 57.1(6) . . ?
C2 B7 H7A 124.9 . . ?
B6 B7 H7A 124.9 . . ?
B8 B7 H7A 121.9 . . ?
B11 B7 H7A 126.0 . . ?
B12 B7 H7A 126.4 . . ?
C2 B8 B12 105.2(7) . . ?
C2 B8 B7 59.2(5) . . ?
B12 B8 B7 63.4(6) . . ?
C2 B8 B3 58.5(5) . . ?
B12 B8 B3 104.8(7) . . ?
B7 B8 B3 108.9(7) . . ?
C2 B8 B9 106.3(7) . . ?
B12 B8 B9 59.2(6) . . ?
B7 B8 B9 112.9(7) . . ?
B3 B8 B9 59.3(6) . . ?
C2 B8 H8A 124.3 . . ?
B12 B8 H8A 123.1 . . ?
B7 B8 H8A 118.1 . . ?
B3 B8 H8A 123.4 . . ?
B9 B8 H8A 120.8 . . ?
B4 B9 B12 103.9(7) . . ?
B4 B9 B3 58.3(6) . . ?
B12 B9 B3 104.8(7) . . ?
B4 B9 B10 58.8(6) . . ?
B12 B9 B10 56.5(6) . . ?
B3 B9 B10 103.8(7) . . ?
B4 B9 B8 105.5(7) . . ?
B12 B9 B8 59.1(6) . . ?
B3 B9 B8 59.5(6) . . ?
B10 B9 B8 103.6(7) . . ?
B4 B9 H9A 123.5 . . ?
B12 B9 H9A 124.3 . . ?
B3 B9 H9A 123.5 . . ?
B10 B9 H9A 125.0 . . ?
B8 B9 H9A 123.1 . . ?
B12 B10 B4 107.4(8) . . ?
B12 B10 B5 108.2(7) . . ?
B4 B10 B5 61.1(6) . . ?
B12 B10 B11 61.9(7) . . ?
B4 B10 B11 109.0(7) . . ?
B5 B10 B11 59.3(6) . . ?
B12 B10 B9 60.9(7) . . ?
B4 B10 B9 58.8(6) . . ?
B5 B10 B9 108.8(7) . . ?
B11 B10 B9 111.1(7) . . ?
B12 B10 H10A 121.4 . . ?
B4 B10 H10A 122.1 . . ?
B5 B10 H10A 121.6 . . ?
B11 B10 H10A 120.1 . . ?
B9 B10 H10A 120.7 . . ?
B6 B11 B5 60.1(6) . . ?
B6 B11 B10 108.5(7) . . ?
B5 B11 B10 60.3(6) . . ?
B6 B11 B12 107.9(7) . . ?
B5 B11 B12 105.2(7) . . ?
B10 B11 B12 57.0(6) . . ?
B6 B11 B7 60.0(6) . . ?
B5 B11 B7 108.0(7) . . ?
B10 B11 B7 108.1(7) . . ?
B12 B11 B7 61.7(6) . . ?
B6 B11 H11 121.3 . . ?
B5 B11 H11 122.5 . . ?
B10 B11 H11 122.2 . . ?
B12 B11 H11 123.2 . . ?
B7 B11 H11 120.7 . . ?
B10 B12 B8 110.5(7) . . ?
B10 B12 B9 62.7(6) . . ?
B8 B12 B9 61.7(6) . . ?
B10 B12 B11 61.2(7) . . ?
B8 B12 B11 107.9(7) . . ?
B9 B12 B11 112.1(8) . . ?
B10 B12 B7 111.1(7) . . ?
B8 B12 B7 58.5(5) . . ?
B9 B12 B7 110.9(7) . . ?
B11 B12 B7 61.1(6) . . ?
B10 B12 H12A 119.3 . . ?
B8 B12 H12A 122.1 . . ?
B9 B12 H12A 118.5 . . ?
B11 B12 H12A 120.6 . . ?
B7 B12 H12A 120.8 . . ?
B14 B13 C4 59.5(5) . . ?
B14 B13 C3 105.8(7) . . ?
C4 B13 C3 58.1(5) . . ?
B14 B13 B16 107.6(8) . . ?
C4 B13 B16 103.4(7) . . ?
C3 B13 B16 56.4(6) . . ?
B14 B13 B15 59.3(6) . . ?
C4 B13 B15 104.1(7) . . ?
C3 B13 B15 103.4(7) . . ?
B16 B13 B15 60.1(6) . . ?
B14 B13 H13D 121.5 . . ?
C4 B13 H13D 124.4 . . ?
C3 B13 H13D 124.8 . . ?
B16 B13 H13D 123.3 . . ?
B15 B13 H13D 123.7 . . ?
B18 B14 C4 108.2(9) . . ?
B18 B14 B13 111.2(9) . . ?
C4 B14 B13 60.3(5) . . ?
B18 B14 B15 57.9(6) . . ?
C4 B14 B15 107.6(7) . . ?
B13 B14 B15 63.2(6) . . ?
B18 B14 B17 60.7(6) . . ?
C4 B14 B17 58.9(5) . . ?
B13 B14 B17 109.0(7) . . ?
B15 B14 B17 105.6(8) . . ?
B18 B14 H14 121.0 . . ?
C4 B14 H14 122.3 . . ?
B13 B14 H14 118.8 . . ?
B15 B14 H14 122.7 . . ?
B17 B14 H14 122.7 . . ?
B18 B15 B19 66.7(7) . . ?
B18 B15 B14 57.5(6) . . ?
B19 B15 B14 110.6(8) . . ?
B18 B15 B16 111.9(9) . . ?
B19 B15 B16 61.0(7) . . ?
B14 B15 B16 105.4(7) . . ?
B18 B15 B13 106.1(8) . . ?
B19 B15 B13 109.6(8) . . ?
B14 B15 B13 57.5(6) . . ?
B16 B15 B13 59.2(5) . . ?
B18 B15 H15D 119.7 . . ?
B19 B15 H15D 117.4 . . ?
B14 B15 H15D 124.2 . . ?
B16 B15 H15D 121.6 . . ?
B13 B15 H15D 123.6 . . ?
C3 B16 B20 60.4(6) . . ?
C3 B16 B19 108.0(8) . . ?
B20 B16 B19 63.6(6) . . ?
C3 B16 B13 60.6(6) . . ?
B20 B16 B13 110.8(8) . . ?
B19 B16 B13 105.8(7) . . ?
C3 B16 B15 107.0(7) . . ?
B20 B16 B15 108.2(7) . . ?
B19 B16 B15 55.0(6) . . ?
B13 B16 B15 60.6(6) . . ?
C3 B16 H16D 121.8 . . ?
B20 B16 H16D 118.9 . . ?
B19 B16 H16D 123.1 . . ?
B13 B16 H16D 121.0 . . ?
B15 B16 H16D 123.8 . . ?
B22 B17 C4 105.0(7) . . ?
B22 B17 B18 62.0(6) . . ?
C4 B17 B18 101.6(7) . . ?
B22 B17 B21 62.2(6) . . ?
C4 B17 B21 60.2(5) . . ?
B18 B17 B21 111.8(7) . . ?
B22 B17 B14 103.5(8) . . ?
C4 B17 B14 57.2(5) . . ?
B18 B17 B14 54.4(6) . . ?
B21 B17 B14 107.5(7) . . ?
B22 B17 H17A 122.1 . . ?
C4 B17 H17A 125.5 . . ?
B18 B17 H17A 123.0 . . ?
B21 B17 H17A 118.3 . . ?
B14 B17 H17A 125.8 . . ?
B14 B18 B15 64.6(7) . . ?
B14 B18 B17 65.0(6) . . ?
B15 B18 B17 113.9(8) . . ?
B14 B18 B22 108.4(8) . . ?
B15 B18 B22 103.7(8) . . ?
B17 B18 B22 57.7(6) . . ?
B14 B18 B19 108.5(7) . . ?
B15 B18 B19 56.8(7) . . ?
B17 B18 B19 105.4(7) . . ?
B22 B18 B19 56.4(6) . . ?
B14 B18 H18A 117.7 . . ?
B15 B18 H18A 120.5 . . ?
B17 B18 H18A 119.4 . . ?
B22 B18 H18A 125.8 . . ?
B19 B18 H18A 125.4 . . ?
B15 B19 B22 107.4(8) . . ?
B15 B19 B16 64.1(7) . . ?
B22 B19 B16 105.7(7) . . ?
B15 B19 B18 56.6(7) . . ?
B22 B19 B18 61.0(6) . . ?
B16 B19 B18 106.7(8) . . ?
B15 B19 B20 110.7(8) . . ?
B22 B19 B20 60.5(6) . . ?
B16 B19 B20 57.7(6) . . ?
B18 B19 B20 109.0(7) . . ?
B15 B19 H19A 120.5 . . ?
B22 B19 H19A 122.3 . . ?
B16 B19 H19A 122.5 . . ?
B18 B19 H19A 122.7 . . ?
B20 B19 H19A 120.8 . . ?
C3 B20 B16 58.0(6) . . ?
C3 B20 B21 59.5(5) . . ?
B16 B20 B21 107.9(8) . . ?
C3 B20 B22 102.6(7) . . ?
B16 B20 B22 102.6(7) . . ?
B21 B20 B22 61.0(6) . . ?
C3 B20 B19 102.5(8) . . ?
B16 B20 B19 58.7(6) . . ?
B21 B20 B19 106.6(7) . . ?
B22 B20 B19 55.7(5) . . ?
C3 B20 H20A 125.2 . . ?
B16 B20 H20A 123.3 . . ?
B21 B20 H20A 120.3 . . ?
B22 B20 H20A 125.5 . . ?
B19 B20 H20A 124.7 . . ?
C3 B21 C4 57.2(5) . . ?
C3 B21 B20 58.3(6) . . ?
C4 B21 B20 104.1(7) . . ?
C3 B21 B17 103.8(7) . . ?
C4 B21 B17 58.1(5) . . ?
B20 B21 B17 106.7(7) . . ?
C3 B21 B22 100.7(7) . . ?
C4 B21 B22 99.0(7) . . ?
B20 B21 B22 59.5(6) . . ?
B17 B21 B22 56.3(6) . . ?
C3 B21 H21 125.3 . . ?
C4 B21 H21 125.9 . . ?
B20 B21 H21 121.9 . . ?
B17 B21 H21 123.2 . . ?
B22 B21 H21 127.2 . . ?
B19 B22 B17 112.7(9) . . ?
B19 B22 B18 62.6(6) . . ?
B17 B22 B18 60.3(6) . . ?
B19 B22 B20 63.8(6) . . ?
B17 B22 B20 111.0(8) . . ?
B18 B22 B20 112.8(8) . . ?
B19 B22 B21 112.0(8) . . ?
B17 B22 B21 61.5(6) . . ?
B18 B22 B21 110.0(8) . . ?
B20 B22 B21 59.5(5) . . ?
B19 B22 H22A 117.6 . . ?
B17 B22 H22A 119.9 . . ?
B18 B22 H22A 119.9 . . ?
B20 B22 H22A 119.2 . . ?
B21 B22 H22A 121.0 . . ?
C2 C1 B3 62.8(6) . . ?
C2 C1 B5 109.8(7) . . ?
B3 C1 B5 112.2(7) . . ?
C2 C1 B4 110.4(7) . . ?
B3 C1 B4 60.4(6) . . ?
B5 C1 B4 62.6(6) . . ?
C2 C1 S1 116.5(6) . . ?
B3 C1 S1 119.9(6) . . ?
B5 C1 S1 121.3(6) . . ?
B4 C1 S1 124.8(6) . . ?
C2 C1 B6 60.8(5) . . ?
B3 C1 B6 111.8(7) . . ?
B5 C1 B6 59.3(5) . . ?
B4 C1 B6 109.8(7) . . ?
S1 C1 B6 117.4(6) . . ?
C1 C2 B6 63.2(5) . . ?
C1 C2 B3 59.7(5) . . ?
B6 C2 B3 111.4(6) . . ?
C1 C2 B7 113.6(6) . . ?
B6 C2 B7 61.3(5) . . ?
B3 C2 B7 113.1(6) . . ?
C1 C2 S2 118.3(6) . . ?
B6 C2 S2 124.6(6) . . ?
B3 C2 S2 114.3(6) . . ?
B7 C2 S2 122.0(6) . . ?
C1 C2 B8 109.5(6) . . ?
B6 C2 B8 109.2(6) . . ?
B3 C2 B8 61.7(5) . . ?
B7 C2 B8 61.1(5) . . ?
S2 C2 B8 119.1(6) . . ?
B16 C3 C4 110.1(7) . . ?
B16 C3 B20 61.6(7) . . ?
C4 C3 B20 111.3(6) . . ?
B16 C3 B21 113.0(7) . . ?
C4 C3 B21 62.4(5) . . ?
B20 C3 B21 62.2(6) . . ?
B16 C3 B13 62.9(6) . . ?
C4 C3 B13 60.0(5) . . ?
B20 C3 B13 113.7(7) . . ?
B21 C3 B13 113.7(7) . . ?
B16 C3 S3 121.1(6) . . ?
C4 C3 S3 119.5(6) . . ?
B20 C3 S3 119.9(6) . . ?
B21 C3 S3 116.8(6) . . ?
B13 C3 S3 118.3(6) . . ?
C3 C4 B14 109.5(7) . . ?
C3 C4 B13 62.0(5) . . ?
B14 C4 B13 60.2(5) . . ?
C3 C4 B17 109.2(7) . . ?
B14 C4 B17 63.9(6) . . ?
B13 C4 B17 113.0(7) . . ?
C3 C4 B21 60.4(5) . . ?
B14 C4 B21 114.2(7) . . ?
B13 C4 B21 113.6(7) . . ?
B17 C4 B21 61.7(6) . . ?
C3 C4 S4 117.9(5) . . ?
B14 C4 S4 119.8(7) . . ?
B13 C4 S4 113.6(6) . . ?
B17 C4 S4 124.7(5) . . ?
B21 C4 S4 120.4(6) . . ?
C6 C5 C10 120.0 . . ?
C6 C5 C11 117.8(4) . . ?
C10 C5 C11 122.1(4) . . ?
C6 C5 Ru1 71.95(19) . . ?
C10 C5 Ru1 71.56(19) . . ?
C11 C5 Ru1 131.1(5) . . ?
C7 C6 C5 120.0 . . ?
C7 C6 Ru1 72.12(19) . . ?
C5 C6 Ru1 71.11(19) . . ?
C7 C6 H6 119.5 . . ?
C5 C6 H6 119.5 . . ?
Ru1 C6 H6 119.5 . . ?
C6 C7 C8 120.0 . . ?
C6 C7 Ru1 71.14(19) . . ?
C8 C7 Ru1 71.76(19) . . ?
C6 C7 H7 119.5 . . ?
C8 C7 H7 119.5 . . ?
Ru1 C7 H7 119.5 . . ?
C9 C8 C7 120.0 . . ?
C9 C8 C12 120.2(5) . . ?
C7 C8 C12 119.7(5) . . ?
C9 C8 Ru1 71.23(18) . . ?
C7 C8 Ru1 71.63(18) . . ?
C12 C8 Ru1 131.8(5) . . ?
C8 C9 C10 120.0 . . ?
C8 C9 Ru1 72.08(19) . . ?
C10 C9 Ru1 71.06(19) . . ?
C8 C9 H9 119.5 . . ?
C10 C9 H9 119.5 . . ?
Ru1 C9 H9 119.5 . . ?
C9 C10 C5 120.0 . . ?
C9 C10 Ru1 72.04(19) . . ?
C5 C10 Ru1 71.42(19) . . ?
C9 C10 H10 119.6 . . ?
C5 C10 H10 119.6 . . ?
Ru1 C10 H10 119.6 . . ?
C5 C11 H11A 109.5 . . ?
C5 C11 H11B 109.5 . . ?
H11A C11 H11B 109.5 . . ?
C5 C11 H11C 109.5 . . ?
H11A C11 H11C 109.5 . . ?
H11B C11 H11C 109.5 . . ?
C13 C12 C14 116.5(8) . . ?
C13 C12 C8 116.8(7) . . ?
C14 C12 C8 108.4(8) . . ?
C13 C12 H12 104.6 . . ?
C14 C12 H12 104.6 . . ?
C8 C12 H12 104.6 . . ?
C12 C13 H13A 109.5 . . ?
C12 C13 H13B 109.5 . . ?
H13A C13 H13B 109.5 . . ?
C12 C13 H13C 109.5 . . ?
H13A C13 H13C 109.5 . . ?
H13B C13 H13C 109.5 . . ?
C12 C14 H14A 109.5 . . ?
C12 C14 H14B 109.5 . . ?
H14A C14 H14B 109.5 . . ?
C12 C14 H14C 109.5 . . ?
H14A C14 H14C 109.5 . . ?
H14B C14 H14C 109.5 . . ?
C20 C15 C16 122.3(8) . . ?
C20 C15 C21 118.5(8) . . ?
C16 C15 C21 119.0(8) . . ?
C20 C15 Ru3 72.1(5) . . ?
C16 C15 Ru3 70.9(5) . . ?
C21 C15 Ru3 126.4(6) . . ?
C17 C16 C15 118.2(8) . . ?
C17 C16 Ru3 71.3(5) . . ?
C15 C16 Ru3 72.2(5) . . ?
C17 C16 H16 120.7 . . ?
C15 C16 H16 120.7 . . ?
Ru3 C16 H16 120.7 . . ?
C16 C17 C18 124.1(8) . . ?
C16 C17 Ru3 73.0(5) . . ?
C18 C17 Ru3 71.8(5) . . ?
C16 C17 H17 117.2 . . ?
C18 C17 H17 117.2 . . ?
Ru3 C17 H17 117.2 . . ?
C19 C18 C17 117.3(8) . . ?
C19 C18 C22 119.8(9) . . ?
C17 C18 C22 122.3(8) . . ?
C19 C18 Ru3 70.1(5) . . ?
C17 C18 Ru3 69.6(5) . . ?
C22 C18 Ru3 123.9(6) . . ?
C18 C19 C20 118.5(9) . . ?
C18 C19 Ru3 72.5(5) . . ?
C20 C19 Ru3 72.2(5) . . ?
C18 C19 H19 120.6 . . ?
C20 C19 H19 120.6 . . ?
Ru3 C19 H19 120.6 . . ?
C15 C20 C19 119.4(8) . . ?
C15 C20 Ru3 71.6(5) . . ?
C19 C20 Ru3 68.9(4) . . ?
C15 C20 H20 119.5 . . ?
C19 C20 H20 119.5 . . ?
Ru3 C20 H20 119.5 . . ?
C15 C21 H21A 109.5 . . ?
C15 C21 H21B 109.5 . . ?
H21A C21 H21B 109.5 . . ?
C15 C21 H21C 109.5 . . ?
H21A C21 H21C 109.5 . . ?
H21B C21 H21C 109.5 . . ?
C18 C22 C23 115.1(8) . . ?
C18 C22 C24 104.0(7) . . ?
C23 C22 C24 112.4(7) . . ?
C18 C22 H22 108.3 . . ?
C23 C22 H22 108.3 . . ?
C24 C22 H22 108.3 . . ?
C22 C23 H23A 109.5 . . ?
C22 C23 H23C 109.5 . . ?
H23A C23 H23C 109.5 . . ?
C22 C23 H23B 109.5 . . ?
H23A C23 H23B 109.5 . . ?
H23C C23 H23B 109.5 . . ?
C22 C24 H24A 109.5 . . ?
C22 C24 H24B 109.5 . . ?
H24A C24 H24B 109.5 . . ?
C22 C24 H24C 109.5 . . ?
H24A C24 H24C 109.5 . . ?
H24B C24 H24C 109.5 . . ?
O1 C25 C26 123.8(9) . . ?
O1 C25 H25A 106.4 . . ?
C26 C25 H25A 106.4 . . ?
O1 C25 H25B 106.4 . . ?
C26 C25 H25B 106.4 . . ?
H25A C25 H25B 106.4 . . ?
C25 C26 H26A 109.5 . . ?
C25 C26 H26B 109.5 . . ?
H26A C26 H26B 109.5 . . ?
C25 C26 H26C 109.5 . . ?
H26A C26 H26C 109.5 . . ?
H26B C26 H26C 109.5 . . ?
C25 O1 H1X 108.2 . . ?
C5 Ru1 C10 37.02(8) . . ?
C5 Ru1 C6 36.94(8) . . ?
C10 Ru1 C6 66.53(12) . . ?
C5 Ru1 C9 66.50(12) . . ?
C10 Ru1 C9 36.89(8) . . ?
C6 Ru1 C9 78.33(11) . . ?
C5 Ru1 C7 66.34(12) . . ?
C10 Ru1 C7 78.33(11) . . ?
C6 Ru1 C7 36.74(8) . . ?
C9 Ru1 C7 66.10(12) . . ?
C5 Ru1 C8 78.33(11) . . ?
C10 Ru1 C8 66.29(12) . . ?
C6 Ru1 C8 66.13(12) . . ?
C9 Ru1 C8 36.69(9) . . ?
C7 Ru1 C8 36.62(9) . . ?
C5 Ru1 S5 115.29(15) . . ?
C10 Ru1 S5 88.83(14) . . ?
C6 Ru1 S5 152.23(15) . . ?
C9 Ru1 S5 89.65(14) . . ?
C7 Ru1 S5 153.38(16) . . ?
C8 Ru1 S5 116.79(15) . . ?
C5 Ru1 S1 149.57(15) . . ?
C10 Ru1 S1 155.12(15) . . ?
C6 Ru1 S1 112.69(15) . . ?
C9 Ru1 S1 118.41(16) . . ?
C7 Ru1 S1 87.65(14) . . ?
C8 Ru1 S1 90.24(15) . . ?
S5 Ru1 S1 95.06(8) . . ?
C5 Ru1 S2 95.32(14) . . ?
C10 Ru1 S2 118.29(15) . . ?
C6 Ru1 S2 98.24(14) . . ?
C9 Ru1 S2 154.31(16) . . ?
C7 Ru1 S2 124.80(16) . . ?
C8 Ru1 S2 161.35(16) . . ?
S5 Ru1 S2 81.81(8) . . ?
S1 Ru1 S2 86.59(8) . . ?
S3 Ru2 S7 139.85(9) . . ?
S3 Ru2 S4 91.91(8) . . ?
S7 Ru2 S4 83.35(8) . . ?
S3 Ru2 S5 86.49(8) . . ?
S7 Ru2 S5 133.64(8) . . ?
S4 Ru2 S5 99.78(8) . . ?
S3 Ru2 S6 137.87(9) . . ?
S7 Ru2 S6 82.15(8) . . ?
S4 Ru2 S6 90.11(8) . . ?
S5 Ru2 S6 51.79(8) . . ?
S3 Ru2 S2 81.39(7) . . ?
S7 Ru2 S2 101.22(8) . . ?
S4 Ru2 S2 173.25(8) . . ?
S5 Ru2 S2 80.73(8) . . ?
S6 Ru2 S2 95.41(8) . . ?
S3 Ru2 S8 90.19(8) . . ?
S7 Ru2 S8 49.67(7) . . ?
S4 Ru2 S8 81.73(7) . . ?
S5 Ru2 S8 176.38(8) . . ?
S6 Ru2 S8 131.67(8) . . ?
S2 Ru2 S8 97.38(8) . . ?
C19 Ru3 C17 68.1(3) . . ?
C19 Ru3 C16 81.2(4) . . ?
C17 Ru3 C16 35.7(3) . . ?
C19 Ru3 C18 37.4(3) . . ?
C17 Ru3 C18 38.5(4) . . ?
C16 Ru3 C18 68.0(4) . . ?
C19 Ru3 C15 68.0(3) . . ?
C17 Ru3 C15 64.8(3) . . ?
C16 Ru3 C15 37.0(3) . . ?
C18 Ru3 C15 79.1(3) . . ?
C19 Ru3 C20 38.9(3) . . ?
C17 Ru3 C20 78.1(3) . . ?
C16 Ru3 C20 66.9(3) . . ?
C18 Ru3 C20 67.8(3) . . ?
C15 Ru3 C20 36.3(3) . . ?
C19 Ru3 S7 104.9(3) . . ?
C17 Ru3 S7 171.1(2) . . ?
C16 Ru3 S7 140.1(2) . . ?
C18 Ru3 S7 137.5(3) . . ?
C15 Ru3 S7 108.0(2) . . ?
C20 Ru3 S7 93.0(2) . . ?
C19 Ru3 S8 149.4(2) . . ?
C17 Ru3 S8 133.6(2) . . ?
C16 Ru3 S8 106.0(2) . . ?
C18 Ru3 S8 171.8(3) . . ?
C15 Ru3 S8 99.5(2) . . ?
C20 Ru3 S8 115.8(2) . . ?
S7 Ru3 S8 50.70(8) . . ?
C19 Ru3 S4 116.4(2) . . ?
C17 Ru3 S4 104.8(2) . . ?
C16 Ru3 S4 130.2(2) . . ?
C18 Ru3 S4 97.4(2) . . ?
C15 Ru3 S4 167.1(2) . . ?
C20 Ru3 S4 152.9(2) . . ?
S7 Ru3 S4 83.06(8) . . ?
S8 Ru3 S4 82.11(7) . . ?
C1 S1 Ru1 104.8(3) . . ?
C2 S2 Ru1 104.6(3) . . ?
C2 S2 Ru2 116.8(3) . . ?
Ru1 S2 Ru2 97.45(8) . . ?
C3 S3 Ru2 105.8(3) . . ?
C4 S4 Ru2 104.9(2) . . ?
C4 S4 Ru3 115.5(3) . . ?
Ru2 S4 Ru3 91.37(8) . . ?
S6 S5 Ru1 108.94(11) . . ?
S6 S5 Ru2 64.17(9) . . ?
Ru1 S5 Ru2 99.96(9) . . ?
Cl1 S6 S5 108.92(14) . . ?
Cl1 S6 Ru2 112.29(12) . . ?
S5 S6 Ru2 64.04(9) . . ?
S8 S7 Ru3 65.86(9) . . ?
S8 S7 Ru2 67.15(9) . . ?
Ru3 S7 Ru2 93.31(8) . . ?
S7 S8 Ru3 63.44(9) . . ?
S7 S8 Ru2 63.18(9) . . ?
Ru3 S8 Ru2 90.22(8) . . ?

loop_
_geom_bond_atom_site_label_1
_geom_bond_atom_site_label_2
_geom_bond_distance
_geom_bond_site_symmetry_2
_geom_bond_publ_flag
B3 C1 1.692(13) . ?
B3 B4 1.731(16) . ?
B3 C2 1.742(13) . ?
B3 B9 1.796(14) . ?
B3 B8 1.799(15) . ?
B3 H3A 1.1000 . ?
B4 C1 1.749(13) . ?
B4 B10 1.755(15) . ?
B4 B9 1.755(17) . ?
B4 B5 1.796(14) . ?
B4 H4A 1.1000 . ?
B5 C1 1.707(13) . ?
B5 B6 1.728(14) . ?
B5 B11 1.759(16) . ?
B5 B10 1.778(13) . ?
B5 H5A 1.1000 . ?
B6 B11 1.689(13) . ?
B6 C2 1.741(12) . ?
B6 C1 1.781(13) . ?
B6 B7 1.785(14) . ?
B6 H6A 1.1000 . ?
B7 C2 1.759(13) . ?
B7 B8 1.792(13) . ?
B7 B11 1.868(16) . ?
B7 B12 1.879(13) . ?
B7 H7A 1.1000 . ?
B8 C2 1.767(14) . ?
B8 B12 1.782(15) . ?
B8 B9 1.830(14) . ?
B8 H8A 1.1000 . ?
B9 B12 1.785(16) . ?
B9 B10 1.816(15) . ?
B9 H9A 1.1000 . ?
B10 B12 1.703(16) . ?
B10 B11 1.780(15) . ?
B10 H10A 1.1000 . ?
B11 B12 1.792(17) . ?
B11 H11 1.1000 . ?
B12 H12A 1.1000 . ?
B13 B14 1.713(13) . ?
B13 C4 1.714(13) . ?
B13 C3 1.748(13) . ?
B13 B16 1.786(15) . ?
B13 B15 1.812(15) . ?
B13 H13D 1.1000 . ?
B14 B18 1.630(16) . ?
B14 C4 1.700(12) . ?
B14 B15 1.746(16) . ?
B14 B17 1.817(16) . ?
B14 H14 1.1000 . ?
B15 B18 1.637(15) . ?
B15 B19 1.642(18) . ?
B15 B16 1.803(14) . ?
B15 H15D 1.1000 . ?
B16 C3 1.672(14) . ?
B16 B20 1.734(18) . ?
B16 B19 1.753(14) . ?
B16 H16D 1.1000 . ?
B17 B22 1.699(16) . ?
B17 C4 1.732(12) . ?
B17 B18 1.748(14) . ?
B17 B21 1.796(15) . ?
B17 H17A 1.1000 . ?
B18 B22 1.776(17) . ?
B18 B19 1.802(15) . ?
B18 H18A 1.1000 . ?
B19 B22 1.692(14) . ?
B19 B20 1.838(15) . ?
B19 H19A 1.1000 . ?
B20 C3 1.714(14) . ?
B20 B21 1.782(14) . ?
B20 B22 1.783(13) . ?
B20 H20A 1.1000 . ?
B21 C3 1.737(13) . ?
B21 C4 1.771(14) . ?
B21 B22 1.808(14) . ?
B21 H21 1.1000 . ?
B22 H22A 1.1000 . ?
C1 C2 1.654(12) . ?
C1 S1 1.751(9) . ?
C2 S2 1.761(8) . ?
C3 C4 1.680(11) . ?
C3 S3 1.769(9) . ?
C4 S4 1.804(9) . ?
C5 C6 1.3900 . ?
C5 C10 1.3900 . ?
C5 C11 1.573(10) . ?
C5 Ru1 2.188(5) . ?
C6 C7 1.3900 . ?
C6 Ru1 2.199(5) . ?
C6 H6 0.9800 . ?
C7 C8 1.3900 . ?
C7 Ru1 2.212(6) . ?
C7 H7 0.9800 . ?
C8 C9 1.3900 . ?
C8 C12 1.593(11) . ?
C8 Ru1 2.213(6) . ?
C9 C10 1.3900 . ?
C9 Ru1 2.203(5) . ?
C9 H9 0.9800 . ?
C10 Ru1 2.190(5) . ?
C10 H10 0.9800 . ?
C11 H11A 0.9600 . ?
C11 H11B 0.9600 . ?
C11 H11C 0.9600 . ?
C12 C13 1.503(13) . ?
C12 C14 1.526(13) . ?
C12 H12 0.9800 . ?
C13 H13A 0.9600 . ?
C13 H13B 0.9600 . ?
C13 H13C 0.9600 . ?
C14 H14A 0.9600 . ?
C14 H14B 0.9600 . ?
C14 H14C 0.9600 . ?
C15 C20 1.384(12) . ?
C15 C16 1.402(12) . ?
C15 C21 1.530(13) . ?
C15 Ru3 2.219(10) . ?
C16 C17 1.345(12) . ?
C16 Ru3 2.203(8) . ?
C16 H16 0.9800 . ?
C17 C18 1.450(13) . ?
C17 Ru3 2.181(9) . ?
C17 H17 0.9800 . ?
C18 C19 1.409(13) . ?
C18 C22 1.521(12) . ?
C18 Ru3 2.210(8) . ?
C19 C20 1.466(13) . ?
C19 Ru3 2.180(8) . ?
C19 H19 0.9800 . ?
C20 Ru3 2.224(8) . ?
C20 H20 0.9800 . ?
C21 H21A 0.9600 . ?
C21 H21B 0.9600 . ?
C21 H21C 0.9600 . ?
C22 C23 1.557(13) . ?
C22 C24 1.565(12) . ?
C22 H22 0.9800 . ?
C23 H23A 0.9600 . ?
C23 H23C 0.9600 . ?
C23 H23B 0.9600 . ?
C24 H24A 0.9600 . ?
C24 H24B 0.9600 . ?
C24 H24C 0.9600 . ?
C25 O1 1.243(11) . ?
C25 C26 1.449(13) . ?
C25 H25A 0.9700 . ?
C25 H25B 0.9700 . ?
C26 H26A 0.9600 . ?
C26 H26B 0.9600 . ?
C26 H26C 0.9600 . ?
Cl1 S6 2.064(3) . ?
O1 H1X 0.9599 . ?
Ru1 S5 2.365(2) . ?
Ru1 S1 2.382(2) . ?
Ru1 S2 2.398(2) . ?
Ru2 S3 2.349(2) . ?
Ru2 S7 2.373(2) . ?
Ru2 S4 2.376(2) . ?
Ru2 S5 2.379(2) . ?
Ru2 S6 2.382(2) . ?
Ru2 S2 2.437(2) . ?
Ru2 S8 2.451(2) . ?
Ru3 S7 2.343(2) . ?
Ru3 S8 2.391(2) . ?
Ru3 S4 2.418(2) . ?
S5 S6 2.079(3) . ?
S7 S8 2.027(3) . ?

loop_
_geom_torsion_atom_site_label_1
_geom_torsion_atom_site_label_2
_geom_torsion_atom_site_label_3
_geom_torsion_atom_site_label_4
_geom_torsion
_geom_torsion_site_symmetry_1
_geom_torsion_site_symmetry_2
_geom_torsion_site_symmetry_3
_geom_torsion_site_symmetry_4
_geom_torsion_publ_flag
C2 B3 B4 C1 -36.1(6) . . . . ?
B9 B3 B4 C1 -138.4(8) . . . . ?
B8 B3 B4 C1 -99.2(7) . . . . ?
C1 B3 B4 B10 96.4(8) . . . . ?
C2 B3 B4 B10 60.3(9) . . . . ?
B9 B3 B4 B10 -42.0(7) . . . . ?
B8 B3 B4 B10 -2.8(9) . . . . ?
C1 B3 B4 B9 138.4(8) . . . . ?
C2 B3 B4 B9 102.3(8) . . . . ?
B8 B3 B4 B9 39.2(7) . . . . ?
C1 B3 B4 B5 33.1(7) . . . . ?
C2 B3 B4 B5 -3.0(10) . . . . ?
B9 B3 B4 B5 -105.3(8) . . . . ?
B8 B3 B4 B5 -66.1(9) . . . . ?
B3 B4 B5 C1 -33.3(7) . . . . ?
B10 B4 B5 C1 -136.6(8) . . . . ?
B9 B4 B5 C1 -99.0(8) . . . . ?
B3 B4 B5 B6 5.2(10) . . . . ?
C1 B4 B5 B6 38.6(7) . . . . ?
B10 B4 B5 B6 -98.0(8) . . . . ?
B9 B4 B5 B6 -60.4(9) . . . . ?
B3 B4 B5 B11 66.8(9) . . . . ?
C1 B4 B5 B11 100.2(8) . . . . ?
B10 B4 B5 B11 -36.4(7) . . . . ?
B9 B4 B5 B11 1.2(10) . . . . ?
B3 B4 B5 B10 103.3(8) . . . . ?
C1 B4 B5 B10 136.6(8) . . . . ?
B9 B4 B5 B10 37.6(7) . . . . ?
C1 B5 B6 B11 136.7(8) . . . . ?
B10 B5 B6 B11 37.0(7) . . . . ?
B4 B5 B6 B11 99.3(8) . . . . ?
C1 B5 B6 C2 32.3(6) . . . . ?
B11 B5 B6 C2 -104.4(8) . . . . ?
B10 B5 B6 C2 -67.4(8) . . . . ?
B4 B5 B6 C2 -5.1(10) . . . . ?
B11 B5 B6 C1 -136.7(8) . . . . ?
B10 B5 B6 C1 -99.7(7) . . . . ?
B4 B5 B6 C1 -37.4(7) . . . . ?
C1 B5 B6 B7 95.5(8) . . . . ?
B11 B5 B6 B7 -41.3(7) . . . . ?
B10 B5 B6 B7 -4.2(10) . . . . ?
B4 B5 B6 B7 58.0(10) . . . . ?
B11 B6 B7 C2 -134.1(7) . . . . ?
B5 B6 B7 C2 -94.2(8) . . . . ?
C1 B6 B7 C2 -32.3(6) . . . . ?
B11 B6 B7 B8 -96.3(7) . . . . ?
B5 B6 B7 B8 -56.4(9) . . . . ?
C2 B6 B7 B8 37.8(6) . . . . ?
C1 B6 B7 B8 5.5(8) . . . . ?
B5 B6 B7 B11 40.0(7) . . . . ?
C2 B6 B7 B11 134.1(7) . . . . ?
C1 B6 B7 B11 101.9(7) . . . . ?
B11 B6 B7 B12 -36.8(7) . . . . ?
B5 B6 B7 B12 3.2(9) . . . . ?
C2 B6 B7 B12 97.3(7) . . . . ?
C1 B6 B7 B12 65.0(7) . . . . ?
B6 B7 B8 C2 -37.4(6) . . . . ?
B11 B7 B8 C2 -94.6(7) . . . . ?
B12 B7 B8 C2 -129.7(7) . . . . ?
C2 B7 B8 B12 129.7(7) . . . . ?
B6 B7 B8 B12 92.2(7) . . . . ?
B11 B7 B8 B12 35.1(7) . . . . ?
C2 B7 B8 B3 32.1(6) . . . . ?
B6 B7 B8 B3 -5.3(9) . . . . ?
B11 B7 B8 B3 -62.4(8) . . . . ?
B12 B7 B8 B3 -97.5(8) . . . . ?
C2 B7 B8 B9 96.0(8) . . . . ?
B6 B7 B8 B9 58.6(9) . . . . ?
B11 B7 B8 B9 1.4(10) . . . . ?
B12 B7 B8 B9 -33.7(7) . . . . ?
C1 B3 B8 C2 35.3(6) . . . . ?
B4 B3 B8 C2 99.9(7) . . . . ?
B9 B3 B8 C2 138.4(7) . . . . ?
C1 B3 B8 B12 -63.6(8) . . . . ?
B4 B3 B8 B12 1.0(9) . . . . ?
C2 B3 B8 B12 -98.9(7) . . . . ?
B9 B3 B8 B12 39.4(7) . . . . ?
C1 B3 B8 B7 2.9(9) . . . . ?
B4 B3 B8 B7 67.5(8) . . . . ?
C2 B3 B8 B7 -32.4(6) . . . . ?
B9 B3 B8 B7 105.9(7) . . . . ?
C1 B3 B8 B9 -103.1(8) . . . . ?
B4 B3 B8 B9 -38.5(7) . . . . ?
C2 B3 B8 B9 -138.4(7) . . . . ?
B3 B4 B9 B12 -99.0(8) . . . . ?
C1 B4 B9 B12 -62.6(9) . . . . ?
B10 B4 B9 B12 35.5(7) . . . . ?
B5 B4 B9 B12 -1.2(9) . . . . ?
C1 B4 B9 B3 36.5(7) . . . . ?
B10 B4 B9 B3 134.5(8) . . . . ?
B5 B4 B9 B3 97.8(8) . . . . ?
B3 B4 B9 B10 -134.5(8) . . . . ?
C1 B4 B9 B10 -98.0(7) . . . . ?
B5 B4 B9 B10 -36.7(7) . . . . ?
B3 B4 B9 B8 -37.8(7) . . . . ?
C1 B4 B9 B8 -1.3(9) . . . . ?
B10 B4 B9 B8 96.7(8) . . . . ?
B5 B4 B9 B8 60.0(9) . . . . ?
C1 B3 B9 B4 -38.1(7) . . . . ?
C2 B3 B9 B4 -99.3(8) . . . . ?
B8 B3 B9 B4 -136.7(7) . . . . ?
C1 B3 B9 B12 59.3(10) . . . . ?
B4 B3 B9 B12 97.3(8) . . . . ?
C2 B3 B9 B12 -1.9(10) . . . . ?
B8 B3 B9 B12 -39.3(7) . . . . ?
C1 B3 B9 B10 0.8(10) . . . . ?
B4 B3 B9 B10 38.9(7) . . . . ?
C2 B3 B9 B10 -60.4(9) . . . . ?
B8 B3 B9 B10 -97.8(8) . . . . ?
C1 B3 B9 B8 98.6(8) . . . . ?
B4 B3 B9 B8 136.7(7) . . . . ?
C2 B3 B9 B8 37.4(7) . . . . ?
C2 B8 B9 B4 1.1(9) . . . . ?
B12 B8 B9 B4 -97.1(8) . . . . ?
B7 B8 B9 B4 -61.9(10) . . . . ?
B3 B8 B9 B4 37.3(7) . . . . ?
C2 B8 B9 B12 98.2(7) . . . . ?
B7 B8 B9 B12 35.2(7) . . . . ?
B3 B8 B9 B12 134.4(8) . . . . ?
C2 B8 B9 B3 -36.2(7) . . . . ?
B12 B8 B9 B3 -134.4(8) . . . . ?
B7 B8 B9 B3 -99.1(8) . . . . ?
C2 B8 B9 B10 62.0(8) . . . . ?
B12 B8 B9 B10 -36.2(7) . . . . ?
B7 B8 B9 B10 -0.9(10) . . . . ?
B3 B8 B9 B10 98.2(8) . . . . ?
B3 B4 B10 B12 3.6(10) . . . . ?
C1 B4 B10 B12 64.7(9) . . . . ?
B9 B4 B10 B12 -38.2(7) . . . . ?
B5 B4 B10 B12 101.6(8) . . . . ?
B3 B4 B10 B5 -98.0(8) . . . . ?
C1 B4 B10 B5 -36.9(7) . . . . ?
B9 B4 B10 B5 -139.9(8) . . . . ?
B3 B4 B10 B11 -61.9(10) . . . . ?
C1 B4 B10 B11 -0.8(10) . . . . ?
B9 B4 B10 B11 -103.7(8) . . . . ?
B5 B4 B10 B11 36.1(7) . . . . ?
B3 B4 B10 B9 41.8(7) . . . . ?
C1 B4 B10 B9 102.9(8) . . . . ?
B5 B4 B10 B9 139.9(8) . . . . ?
C1 B5 B10 B12 -62.0(9) . . . . ?
B6 B5 B10 B12 3.4(10) . . . . ?
B11 B5 B10 B12 39.3(7) . . . . ?
B4 B5 B10 B12 -100.2(8) . . . . ?
C1 B5 B10 B4 38.2(7) . . . . ?
B6 B5 B10 B4 103.6(8) . . . . ?
B11 B5 B10 B4 139.6(8) . . . . ?
C1 B5 B10 B11 -101.4(8) . . . . ?
B6 B5 B10 B11 -35.9(7) . . . . ?
B4 B5 B10 B11 -139.6(8) . . . . ?
C1 B5 B10 B9 2.5(10) . . . . ?
B6 B5 B10 B9 68.0(9) . . . . ?
B11 B5 B10 B9 103.9(8) . . . . ?
B4 B5 B10 B9 -35.7(7) . . . . ?
B4 B9 B10 B12 137.5(7) . . . . ?
B3 B9 B10 B12 98.8(8) . . . . ?
B8 B9 B10 B12 37.4(7) . . . . ?
B12 B9 B10 B4 -137.5(7) . . . . ?
B3 B9 B10 B4 -38.7(7) . . . . ?
B8 B9 B10 B4 -100.1(8) . . . . ?
B4 B9 B10 B5 36.6(7) . . . . ?
B12 B9 B10 B5 -100.8(8) . . . . ?
B3 B9 B10 B5 -2.1(10) . . . . ?
B8 B9 B10 B5 -63.5(9) . . . . ?
B4 B9 B10 B11 100.1(8) . . . . ?
B12 B9 B10 B11 -37.4(7) . . . . ?
B3 B9 B10 B11 61.4(9) . . . . ?
B8 B9 B10 B11 0.0(9) . . . . ?
C2 B6 B11 B5 96.9(8) . . . . ?
C1 B6 B11 B5 37.6(7) . . . . ?
B7 B6 B11 B5 138.1(7) . . . . ?
B5 B6 B11 B10 -37.3(7) . . . . ?
C2 B6 B11 B10 59.6(10) . . . . ?
C1 B6 B11 B10 0.3(10) . . . . ?
B7 B6 B11 B10 100.7(8) . . . . ?
B5 B6 B11 B12 -97.6(8) . . . . ?
C2 B6 B11 B12 -0.7(10) . . . . ?
C1 B6 B11 B12 -60.0(9) . . . . ?
B7 B6 B11 B12 40.5(7) . . . . ?
B5 B6 B11 B7 -138.1(7) . . . . ?
C2 B6 B11 B7 -41.2(6) . . . . ?
C1 B6 B11 B7 -100.5(7) . . . . ?
C1 B5 B11 B6 -39.6(7) . . . . ?
B10 B5 B11 B6 -138.5(8) . . . . ?
B4 B5 B11 B6 -102.8(8) . . . . ?
C1 B5 B11 B10 98.9(7) . . . . ?
B6 B5 B11 B10 138.5(8) . . . . ?
B4 B5 B11 B10 35.7(7) . . . . ?
C1 B5 B11 B12 62.5(8) . . . . ?
B6 B5 B11 B12 102.2(8) . . . . ?
B10 B5 B11 B12 -36.4(7) . . . . ?
B4 B5 B11 B12 -0.6(9) . . . . ?
C1 B5 B11 B7 -2.1(9) . . . . ?
B6 B5 B11 B7 37.5(6) . . . . ?
B10 B5 B11 B7 -101.0(8) . . . . ?
B4 B5 B11 B7 -65.3(8) . . . . ?
B12 B10 B11 B6 -99.7(9) . . . . ?
B4 B10 B11 B6 0.3(11) . . . . ?
B5 B10 B11 B6 37.3(7) . . . . ?
B9 B10 B11 B6 -62.7(10) . . . . ?
B12 B10 B11 B5 -136.9(8) . . . . ?
B4 B10 B11 B5 -36.9(7) . . . . ?
B9 B10 B11 B5 -100.0(8) . . . . ?
B4 B10 B11 B12 100.0(8) . . . . ?
B5 B10 B11 B12 136.9(8) . . . . ?
B9 B10 B11 B12 37.0(7) . . . . ?
B12 B10 B11 B7 -36.1(7) . . . . ?
B4 B10 B11 B7 63.9(9) . . . . ?
B5 B10 B11 B7 100.8(7) . . . . ?
B9 B10 B11 B7 0.8(10) . . . . ?
C2 B7 B11 B6 38.7(6) . . . . ?
B8 B7 B11 B6 100.0(8) . . . . ?
B12 B7 B11 B6 135.4(8) . . . . ?
C2 B7 B11 B5 1.2(8) . . . . ?
B6 B7 B11 B5 -37.5(7) . . . . ?
B8 B7 B11 B5 62.4(8) . . . . ?
B12 B7 B11 B5 97.9(8) . . . . ?
C2 B7 B11 B10 -62.6(8) . . . . ?
B6 B7 B11 B10 -101.3(8) . . . . ?
B8 B7 B11 B10 -1.3(9) . . . . ?
B12 B7 B11 B10 34.1(7) . . . . ?
C2 B7 B11 B12 -96.7(7) . . . . ?
B6 B7 B11 B12 -135.4(8) . . . . ?
B8 B7 B11 B12 -35.5(7) . . . . ?
B4 B10 B12 B8 -3.0(10) . . . . ?
B5 B10 B12 B8 61.5(10) . . . . ?
B11 B10 B12 B8 99.7(8) . . . . ?
B9 B10 B12 B8 -40.3(7) . . . . ?
B4 B10 B12 B9 37.3(7) . . . . ?
B5 B10 B12 B9 101.9(8) . . . . ?
B11 B10 B12 B9 140.0(7) . . . . ?
B4 B10 B12 B11 -102.7(7) . . . . ?
B5 B10 B12 B11 -38.2(7) . . . . ?
B9 B10 B12 B11 -140.0(7) . . . . ?
B4 B10 B12 B7 -66.1(9) . . . . ?
B5 B10 B12 B7 -1.5(10) . . . . ?
B11 B10 B12 B7 36.6(7) . . . . ?
B9 B10 B12 B7 -103.4(8) . . . . ?
C2 B8 B12 B10 -59.5(9) . . . . ?
B7 B8 B12 B10 -102.8(8) . . . . ?
B3 B8 B12 B10 1.3(9) . . . . ?
B9 B8 B12 B10 40.8(7) . . . . ?
C2 B8 B12 B9 -100.2(7) . . . . ?
B7 B8 B12 B9 -143.5(8) . . . . ?
B3 B8 B12 B9 -39.5(6) . . . . ?
C2 B8 B12 B11 5.7(9) . . . . ?
B7 B8 B12 B11 -37.6(7) . . . . ?
B3 B8 B12 B11 66.5(8) . . . . ?
B9 B8 B12 B11 105.9(8) . . . . ?
C2 B8 B12 B7 43.3(6) . . . . ?
B3 B8 B12 B7 104.1(7) . . . . ?
B9 B8 B12 B7 143.5(8) . . . . ?
B4 B9 B12 B10 -36.6(7) . . . . ?
B3 B9 B12 B10 -97.0(8) . . . . ?
B8 B9 B12 B10 -136.5(8) . . . . ?
B4 B9 B12 B8 99.9(8) . . . . ?
B3 B9 B12 B8 39.5(7) . . . . ?
B10 B9 B12 B8 136.5(8) . . . . ?
B4 B9 B12 B11 0.8(10) . . . . ?
B3 B9 B12 B11 -59.6(9) . . . . ?
B10 B9 B12 B11 37.4(7) . . . . ?
B8 B9 B12 B11 -99.1(8) . . . . ?
B4 B9 B12 B7 67.0(9) . . . . ?
B3 B9 B12 B7 6.7(10) . . . . ?
B10 B9 B12 B7 103.6(8) . . . . ?
B8 B9 B12 B7 -32.9(7) . . . . ?
B6 B11 B12 B10 100.8(8) . . . . ?
B5 B11 B12 B10 37.9(7) . . . . ?
B7 B11 B12 B10 140.5(7) . . . . ?
B6 B11 B12 B8 -3.2(10) . . . . ?
B5 B11 B12 B8 -66.1(9) . . . . ?
B10 B11 B12 B8 -104.0(8) . . . . ?
B7 B11 B12 B8 36.5(7) . . . . ?
B6 B11 B12 B9 62.8(10) . . . . ?
B5 B11 B12 B9 -0.1(10) . . . . ?
B10 B11 B12 B9 -38.0(7) . . . . ?
B7 B11 B12 B9 102.5(8) . . . . ?
B6 B11 B12 B7 -39.7(7) . . . . ?
B5 B11 B12 B7 -102.6(7) . . . . ?
B10 B11 B12 B7 -140.5(7) . . . . ?
C2 B7 B12 B10 59.1(9) . . . . ?
B6 B7 B12 B10 -0.9(9) . . . . ?
B8 B7 B12 B10 101.8(8) . . . . ?
B11 B7 B12 B10 -36.7(7) . . . . ?
C2 B7 B12 B8 -42.7(6) . . . . ?
B6 B7 B12 B8 -102.7(7) . . . . ?
B11 B7 B12 B8 -138.5(8) . . . . ?
C2 B7 B12 B9 -8.6(10) . . . . ?
B6 B7 B12 B9 -68.6(9) . . . . ?
B8 B7 B12 B9 34.1(7) . . . . ?
B11 B7 B12 B9 -104.4(9) . . . . ?
C2 B7 B12 B11 95.8(7) . . . . ?
B6 B7 B12 B11 35.8(6) . . . . ?
B8 B7 B12 B11 138.5(8) . . . . ?
C4 B13 B14 B18 -99.4(9) . . . . ?
C3 B13 B14 B18 -63.1(9) . . . . ?
B16 B13 B14 B18 -3.9(11) . . . . ?
B15 B13 B14 B18 33.3(8) . . . . ?
C3 B13 B14 C4 36.3(7) . . . . ?
B16 B13 B14 C4 95.5(8) . . . . ?
B15 B13 B14 C4 132.8(8) . . . . ?
C4 B13 B14 B15 -132.8(8) . . . . ?
C3 B13 B14 B15 -96.4(8) . . . . ?
B16 B13 B14 B15 -37.3(8) . . . . ?
C4 B13 B14 B17 -34.4(7) . . . . ?
C3 B13 B14 B17 2.0(10) . . . . ?
B16 B13 B14 B17 61.1(9) . . . . ?
B15 B13 B14 B17 98.4(9) . . . . ?
C4 B14 B15 B18 100.8(9) . . . . ?
B13 B14 B15 B18 142.8(9) . . . . ?
B17 B14 B15 B18 39.1(7) . . . . ?
B18 B14 B15 B19 -42.1(8) . . . . ?
C4 B14 B15 B19 58.7(9) . . . . ?
B13 B14 B15 B19 100.7(8) . . . . ?
B17 B14 B15 B19 -3.0(9) . . . . ?
B18 B14 B15 B16 -106.4(9) . . . . ?
C4 B14 B15 B16 -5.6(10) . . . . ?
B13 B14 B15 B16 36.4(7) . . . . ?
B17 B14 B15 B16 -67.3(9) . . . . ?
B18 B14 B15 B13 -142.8(9) . . . . ?
C4 B14 B15 B13 -42.0(7) . . . . ?
B17 B14 B15 B13 -103.7(7) . . . . ?
B14 B13 B15 B18 -32.1(8) . . . . ?
C4 B13 B15 B18 8.6(10) . . . . ?
C3 B13 B15 B18 68.6(9) . . . . ?
B16 B13 B15 B18 106.2(10) . . . . ?
B14 B13 B15 B19 -102.5(9) . . . . ?
C4 B13 B15 B19 -61.8(9) . . . . ?
C3 B13 B15 B19 -1.9(9) . . . . ?
B16 B13 B15 B19 35.8(8) . . . . ?
C4 B13 B15 B14 40.7(7) . . . . ?
C3 B13 B15 B14 100.6(8) . . . . ?
B16 B13 B15 B14 138.3(9) . . . . ?
B14 B13 B15 B16 -138.3(9) . . . . ?
C4 B13 B15 B16 -97.6(8) . . . . ?
C3 B13 B15 B16 -37.6(7) . . . . ?
B14 B13 B16 C3 -97.6(8) . . . . ?
C4 B13 B16 C3 -35.8(6) . . . . ?
B15 B13 B16 C3 -134.5(8) . . . . ?
B14 B13 B16 B20 -62.8(9) . . . . ?
C4 B13 B16 B20 -1.0(8) . . . . ?
C3 B13 B16 B20 34.8(7) . . . . ?
B15 B13 B16 B20 -99.7(7) . . . . ?
B14 B13 B16 B19 4.5(10) . . . . ?
C4 B13 B16 B19 66.3(9) . . . . ?
C3 B13 B16 B19 102.1(9) . . . . ?
B15 B13 B16 B19 -32.4(7) . . . . ?
B14 B13 B16 B15 36.9(7) . . . . ?
C4 B13 B16 B15 98.7(7) . . . . ?
C3 B13 B16 B15 134.5(8) . . . . ?
B18 B15 B16 C3 -55.8(11) . . . . ?
B19 B15 B16 C3 -100.5(9) . . . . ?
B14 B15 B16 C3 4.9(10) . . . . ?
B13 B15 B16 C3 40.5(7) . . . . ?
B18 B15 B16 B20 7.9(11) . . . . ?
B19 B15 B16 B20 -36.8(7) . . . . ?
B14 B15 B16 B20 68.6(9) . . . . ?
B13 B15 B16 B20 104.2(8) . . . . ?
B18 B15 B16 B19 44.7(8) . . . . ?
B14 B15 B16 B19 105.3(8) . . . . ?
B13 B15 B16 B19 141.0(8) . . . . ?
B18 B15 B16 B13 -96.3(9) . . . . ?
B19 B15 B16 B13 -141.0(8) . . . . ?
B14 B15 B16 B13 -35.6(7) . . . . ?
B18 B14 B17 B22 39.9(7) . . . . ?
C4 B14 B17 B22 -99.3(7) . . . . ?
B13 B14 B17 B22 -64.3(9) . . . . ?
B15 B14 B17 B22 2.1(8) . . . . ?
B18 B14 B17 C4 139.2(8) . . . . ?
B13 B14 B17 C4 35.0(7) . . . . ?
B15 B14 B17 C4 101.4(7) . . . . ?
C4 B14 B17 B18 -139.2(8) . . . . ?
B13 B14 B17 B18 -104.3(9) . . . . ?
B15 B14 B17 B18 -37.8(6) . . . . ?
B18 B14 B17 B21 104.7(8) . . . . ?
C4 B14 B17 B21 -34.5(7) . . . . ?
B13 B14 B17 B21 0.4(10) . . . . ?
B15 B14 B17 B21 66.9(8) . . . . ?
C4 B14 B18 B15 -99.8(8) . . . . ?
B13 B14 B18 B15 -35.4(8) . . . . ?
B17 B14 B18 B15 -135.8(8) . . . . ?
C4 B14 B18 B17 36.0(6) . . . . ?
B13 B14 B18 B17 100.5(8) . . . . ?
B15 B14 B18 B17 135.8(8) . . . . ?
C4 B14 B18 B22 -2.9(9) . . . . ?
B13 B14 B18 B22 61.5(9) . . . . ?
B15 B14 B18 B22 96.9(8) . . . . ?
B17 B14 B18 B22 -39.0(7) . . . . ?
C4 B14 B18 B19 -62.7(9) . . . . ?
B13 B14 B18 B19 1.7(11) . . . . ?
B15 B14 B18 B19 37.1(7) . . . . ?
B17 B14 B18 B19 -98.8(8) . . . . ?
B19 B15 B18 B14 136.9(8) . . . . ?
B16 B15 B18 B14 94.8(9) . . . . ?
B13 B15 B18 B14 32.1(8) . . . . ?
B19 B15 B18 B17 93.2(9) . . . . ?
B14 B15 B18 B17 -43.7(8) . . . . ?
B16 B15 B18 B17 51.1(12) . . . . ?
B13 B15 B18 B17 -11.6(12) . . . . ?
B19 B15 B18 B22 32.8(7) . . . . ?
B14 B15 B18 B22 -104.1(8) . . . . ?
B16 B15 B18 B22 -9.2(10) . . . . ?
B13 B15 B18 B22 -72.0(9) . . . . ?
B14 B15 B18 B19 -136.9(8) . . . . ?
B16 B15 B18 B19 -42.0(8) . . . . ?
B13 B15 B18 B19 -104.8(8) . . . . ?
B22 B17 B18 B14 -135.0(8) . . . . ?
C4 B17 B18 B14 -34.1(7) . . . . ?
B21 B17 B18 B14 -96.4(8) . . . . ?
B22 B17 B18 B15 -91.5(10) . . . . ?
C4 B17 B18 B15 9.5(11) . . . . ?
B21 B17 B18 B15 -52.9(12) . . . . ?
B14 B17 B18 B15 43.5(9) . . . . ?
C4 B17 B18 B22 101.0(8) . . . . ?
B21 B17 B18 B22 38.6(7) . . . . ?
B14 B17 B18 B22 135.0(8) . . . . ?
B22 B17 B18 B19 -31.5(7) . . . . ?
C4 B17 B18 B19 69.5(9) . . . . ?
B21 B17 B18 B19 7.1(10) . . . . ?
B14 B17 B18 B19 103.5(8) . . . . ?
B18 B15 B19 B22 -35.4(7) . . . . ?
B14 B15 B19 B22 2.6(10) . . . . ?
B16 B15 B19 B22 99.3(8) . . . . ?
B13 B15 B19 B22 64.3(9) . . . . ?
B18 B15 B19 B16 -134.7(8) . . . . ?
B14 B15 B19 B16 -96.7(8) . . . . ?
B13 B15 B19 B16 -35.1(7) . . . . ?
B14 B15 B19 B18 38.0(7) . . . . ?
B16 B15 B19 B18 134.7(8) . . . . ?
B13 B15 B19 B18 99.7(8) . . . . ?
B18 B15 B19 B20 -99.7(8) . . . . ?
B14 B15 B19 B20 -61.7(9) . . . . ?
B16 B15 B19 B20 35.0(7) . . . . ?
B13 B15 B19 B20 0.0(10) . . . . ?
C3 B16 B19 B15 98.4(8) . . . . ?
B20 B16 B19 B15 140.6(8) . . . . ?
B13 B16 B19 B15 34.8(7) . . . . ?
C3 B16 B19 B22 -3.6(11) . . . . ?
B20 B16 B19 B22 38.5(7) . . . . ?
B13 B16 B19 B22 -67.3(10) . . . . ?
B15 B16 B19 B22 -102.1(9) . . . . ?
C3 B16 B19 B18 60.2(10) . . . . ?
B20 B16 B19 B18 102.3(8) . . . . ?
B13 B16 B19 B18 -3.5(10) . . . . ?
B15 B16 B19 B18 -38.2(8) . . . . ?
C3 B16 B19 B20 -42.1(7) . . . . ?
B13 B16 B19 B20 -105.8(8) . . . . ?
B15 B16 B19 B20 -140.6(8) . . . . ?
B14 B18 B19 B15 -40.6(8) . . . . ?
B17 B18 B19 B15 -108.9(8) . . . . ?
B22 B18 B19 B15 -140.8(8) . . . . ?
B14 B18 B19 B22 100.2(9) . . . . ?
B15 B18 B19 B22 140.8(8) . . . . ?
B17 B18 B19 B22 32.0(7) . . . . ?
B14 B18 B19 B16 1.2(11) . . . . ?
B15 B18 B19 B16 41.8(8) . . . . ?
B17 B18 B19 B16 -67.0(10) . . . . ?
B22 B18 B19 B16 -99.0(8) . . . . ?
B14 B18 B19 B20 62.1(10) . . . . ?
B15 B18 B19 B20 102.7(9) . . . . ?
B17 B18 B19 B20 -6.2(10) . . . . ?
B22 B18 B19 B20 -38.1(7) . . . . ?
B19 B16 B20 C3 -132.8(7) . . . . ?
B13 B16 B20 C3 -34.9(6) . . . . ?
B15 B16 B20 C3 -99.6(8) . . . . ?
C3 B16 B20 B21 33.9(6) . . . . ?
B19 B16 B20 B21 -98.9(7) . . . . ?
B13 B16 B20 B21 -1.0(9) . . . . ?
B15 B16 B20 B21 -65.7(9) . . . . ?
C3 B16 B20 B22 97.1(7) . . . . ?
B19 B16 B20 B22 -35.7(7) . . . . ?
B13 B16 B20 B22 62.2(8) . . . . ?
B15 B16 B20 B22 -2.5(9) . . . . ?
C3 B16 B20 B19 132.8(7) . . . . ?
B13 B16 B20 B19 97.9(7) . . . . ?
B15 B16 B20 B19 33.2(7) . . . . ?
B15 B19 B20 C3 2.0(9) . . . . ?
B22 B19 B20 C3 -96.9(7) . . . . ?
B16 B19 B20 C3 39.6(7) . . . . ?
B18 B19 B20 C3 -58.5(9) . . . . ?
B15 B19 B20 B16 -37.6(7) . . . . ?
B22 B19 B20 B16 -136.5(8) . . . . ?
B18 B19 B20 B16 -98.1(8) . . . . ?
B15 B19 B20 B21 63.6(9) . . . . ?
B22 B19 B20 B21 -35.3(8) . . . . ?
B16 B19 B20 B21 101.2(8) . . . . ?
B18 B19 B20 B21 3.1(10) . . . . ?
B15 B19 B20 B22 98.8(9) . . . . ?
B16 B19 B20 B22 136.5(8) . . . . ?
B18 B19 B20 B22 38.4(8) . . . . ?
B16 B20 B21 C3 -33.3(6) . . . . ?
B22 B20 B21 C3 -128.1(8) . . . . ?
B19 B20 B21 C3 -95.0(8) . . . . ?
C3 B20 B21 C4 35.8(6) . . . . ?
B16 B20 B21 C4 2.5(8) . . . . ?
B22 B20 B21 C4 -92.3(8) . . . . ?
B19 B20 B21 C4 -59.3(8) . . . . ?
C3 B20 B21 B17 96.2(8) . . . . ?
B16 B20 B21 B17 62.9(8) . . . . ?
B22 B20 B21 B17 -31.9(7) . . . . ?
B19 B20 B21 B17 1.2(10) . . . . ?
C3 B20 B21 B22 128.1(8) . . . . ?
B16 B20 B21 B22 94.8(8) . . . . ?
B19 B20 B21 B22 33.1(7) . . . . ?
B22 B17 B21 C3 93.8(8) . . . . ?
C4 B17 B21 C3 -35.9(6) . . . . ?
B18 B17 B21 C3 55.3(9) . . . . ?
B14 B17 B21 C3 -2.6(9) . . . . ?
B22 B17 B21 C4 129.7(8) . . . . ?
B18 B17 B21 C4 91.2(8) . . . . ?
B14 B17 B21 C4 33.3(6) . . . . ?
B22 B17 B21 B20 33.2(8) . . . . ?
C4 B17 B21 B20 -96.5(7) . . . . ?
B18 B17 B21 B20 -5.3(10) . . . . ?
B14 B17 B21 B20 -63.2(9) . . . . ?
C4 B17 B21 B22 -129.7(8) . . . . ?
B18 B17 B21 B22 -38.5(8) . . . . ?
B14 B17 B21 B22 -96.4(8) . . . . ?
B15 B19 B22 B17 -1.2(10) . . . . ?
B16 B19 B22 B17 66.0(10) . . . . ?
B18 B19 B22 B17 -34.7(7) . . . . ?
B20 B19 B22 B17 103.1(8) . . . . ?
B15 B19 B22 B18 33.5(7) . . . . ?
B16 B19 B22 B18 100.7(8) . . . . ?
B20 B19 B22 B18 137.9(8) . . . . ?
B15 B19 B22 B20 -104.3(8) . . . . ?
B16 B19 B22 B20 -37.2(8) . . . . ?
B18 B19 B22 B20 -137.9(8) . . . . ?
B15 B19 B22 B21 -68.3(10) . . . . ?
B16 B19 B22 B21 -1.2(11) . . . . ?
B18 B19 B22 B21 -101.8(9) . . . . ?
B20 B19 B22 B21 36.0(7) . . . . ?
C4 B17 B22 B19 -59.8(9) . . . . ?
B18 B17 B22 B19 35.6(7) . . . . ?
B21 B17 B22 B19 -103.6(8) . . . . ?
B14 B17 B22 B19 -0.6(9) . . . . ?
C4 B17 B22 B18 -95.4(7) . . . . ?
B21 B17 B22 B18 -139.1(7) . . . . ?
B14 B17 B22 B18 -36.2(6) . . . . ?
C4 B17 B22 B20 9.6(10) . . . . ?
B18 B17 B22 B20 105.0(8) . . . . ?
B21 B17 B22 B20 -34.2(7) . . . . ?
B14 B17 B22 B20 68.8(9) . . . . ?
C4 B17 B22 B21 43.8(7) . . . . ?
B18 B17 B22 B21 139.1(7) . . . . ?
B14 B17 B22 B21 102.9(7) . . . . ?
B14 B18 B22 B19 -100.4(8) . . . . ?
B15 B18 B22 B19 -32.9(7) . . . . ?
B17 B18 B22 B19 -142.8(8) . . . . ?
B14 B18 B22 B17 42.4(7) . . . . ?
B15 B18 B22 B17 109.9(8) . . . . ?
B19 B18 B22 B17 142.8(8) . . . . ?
B14 B18 B22 B20 -59.6(9) . . . . ?
B15 B18 B22 B20 7.8(10) . . . . ?
B17 B18 B22 B20 -102.0(8) . . . . ?
B19 B18 B22 B20 40.8(7) . . . . ?
B14 B18 B22 B21 4.7(10) . . . . ?
B15 B18 B22 B21 72.2(9) . . . . ?
B17 B18 B22 B21 -37.7(7) . . . . ?
B19 B18 B22 B21 105.1(8) . . . . ?
C3 B20 B22 B19 96.7(8) . . . . ?
B16 B20 B22 B19 37.1(7) . . . . ?
B21 B20 B22 B19 140.7(8) . . . . ?
C3 B20 B22 B17 -9.1(10) . . . . ?
B16 B20 B22 B17 -68.7(9) . . . . ?
B21 B20 B22 B17 34.9(8) . . . . ?
B19 B20 B22 B17 -105.8(9) . . . . ?
C3 B20 B22 B18 56.5(9) . . . . ?
B16 B20 B22 B18 -3.1(9) . . . . ?
B21 B20 B22 B18 100.5(9) . . . . ?
B19 B20 B22 B18 -40.2(7) . . . . ?
C3 B20 B22 B21 -44.0(7) . . . . ?
B16 B20 B22 B21 -103.6(8) . . . . ?
B19 B20 B22 B21 -140.7(8) . . . . ?
C3 B21 B22 B19 5.2(10) . . . . ?
C4 B21 B22 B19 63.3(9) . . . . ?
B20 B21 B22 B19 -37.8(8) . . . . ?
B17 B21 B22 B19 104.8(10) . . . . ?
C3 B21 B22 B17 -99.6(8) . . . . ?
C4 B21 B22 B17 -41.4(6) . . . . ?
B20 B21 B22 B17 -142.5(9) . . . . ?
C3 B21 B22 B18 -62.4(8) . . . . ?
C4 B21 B22 B18 -4.2(8) . . . . ?
B20 B21 B22 B18 -105.3(8) . . . . ?
B17 B21 B22 B18 37.2(7) . . . . ?
C3 B21 B22 B20 42.9(7) . . . . ?
C4 B21 B22 B20 101.1(7) . . . . ?
B17 B21 B22 B20 142.5(9) . . . . ?
B4 B3 C1 C2 -138.2(7) . . . . ?
B9 B3 C1 C2 -100.8(8) . . . . ?
B8 B3 C1 C2 -36.3(6) . . . . ?
B4 B3 C1 B5 -36.6(8) . . . . ?
C2 B3 C1 B5 101.6(7) . . . . ?
B9 B3 C1 B5 0.8(10) . . . . ?
B8 B3 C1 B5 65.3(9) . . . . ?
C2 B3 C1 B4 138.2(7) . . . . ?
B9 B3 C1 B4 37.3(7) . . . . ?
B8 B3 C1 B4 101.8(8) . . . . ?
B4 B3 C1 S1 115.4(7) . . . . ?
C2 B3 C1 S1 -106.4(7) . . . . ?
B9 B3 C1 S1 152.8(7) . . . . ?
B8 B3 C1 S1 -142.7(6) . . . . ?
B4 B3 C1 B6 -101.1(8) . . . . ?
C2 B3 C1 B6 37.0(6) . . . . ?
B9 B3 C1 B6 -63.8(9) . . . . ?
B8 B3 C1 B6 0.7(9) . . . . ?
B6 B5 C1 C2 -35.3(7) . . . . ?
B11 B5 C1 C2 2.3(9) . . . . ?
B10 B5 C1 C2 65.7(9) . . . . ?
B4 B5 C1 C2 103.4(8) . . . . ?
B6 B5 C1 B3 -103.0(8) . . . . ?
B11 B5 C1 B3 -65.5(9) . . . . ?
B10 B5 C1 B3 -2.0(10) . . . . ?
B4 B5 C1 B3 35.7(8) . . . . ?
B6 B5 C1 B4 -138.7(8) . . . . ?
B11 B5 C1 B4 -101.1(8) . . . . ?
B10 B5 C1 B4 -37.7(7) . . . . ?
B6 B5 C1 S1 105.4(7) . . . . ?
B11 B5 C1 S1 143.0(6) . . . . ?
B10 B5 C1 S1 -153.6(6) . . . . ?
B4 B5 C1 S1 -115.9(7) . . . . ?
B11 B5 C1 B6 37.5(6) . . . . ?
B10 B5 C1 B6 101.0(8) . . . . ?
B4 B5 C1 B6 138.7(8) . . . . ?
B3 B4 C1 C2 39.3(7) . . . . ?
B10 B4 C1 C2 -64.2(9) . . . . ?
B9 B4 C1 C2 1.1(9) . . . . ?
B5 B4 C1 C2 -102.3(7) . . . . ?
B10 B4 C1 B3 -103.5(9) . . . . ?
B9 B4 C1 B3 -38.2(7) . . . . ?
B5 B4 C1 B3 -141.6(8) . . . . ?
B3 B4 C1 B5 141.6(8) . . . . ?
B10 B4 C1 B5 38.1(7) . . . . ?
B9 B4 C1 B5 103.5(8) . . . . ?
B3 B4 C1 S1 -107.7(8) . . . . ?
B10 B4 C1 S1 148.8(7) . . . . ?
B9 B4 C1 S1 -145.9(7) . . . . ?
B5 B4 C1 S1 110.7(8) . . . . ?
B3 B4 C1 B6 104.5(8) . . . . ?
B10 B4 C1 B6 1.0(9) . . . . ?
B9 B4 C1 B6 66.3(9) . . . . ?
B5 B4 C1 B6 -37.1(7) . . . . ?
B11 B6 C1 C2 102.1(8) . . . . ?
B5 B6 C1 C2 141.5(7) . . . . ?
B7 B6 C1 C2 33.8(6) . . . . ?
B11 B6 C1 B3 64.3(9) . . . . ?
B5 B6 C1 B3 103.6(8) . . . . ?
C2 B6 C1 B3 -37.9(6) . . . . ?
B7 B6 C1 B3 -4.0(9) . . . . ?
B11 B6 C1 B5 -39.4(7) . . . . ?
C2 B6 C1 B5 -141.5(7) . . . . ?
B7 B6 C1 B5 -107.7(7) . . . . ?
B11 B6 C1 B4 -0.8(10) . . . . ?
B5 B6 C1 B4 38.6(7) . . . . ?
C2 B6 C1 B4 -102.9(7) . . . . ?
B7 B6 C1 B4 -69.1(8) . . . . ?
B11 B6 C1 S1 -151.3(7) . . . . ?
B5 B6 C1 S1 -111.9(7) . . . . ?
C2 B6 C1 S1 106.6(7) . . . . ?
B7 B6 C1 S1 140.4(6) . . . . ?
B3 C1 C2 B6 140.2(7) . . . . ?
B5 C1 C2 B6 34.7(6) . . . . ?
B4 C1 C2 B6 101.9(7) . . . . ?
S1 C1 C2 B6 -108.1(6) . . . . ?
B5 C1 C2 B3 -105.5(8) . . . . ?
B4 C1 C2 B3 -38.2(7) . . . . ?
S1 C1 C2 B3 111.8(7) . . . . ?
B6 C1 C2 B3 -140.2(7) . . . . ?
B3 C1 C2 B7 103.9(7) . . . . ?
B5 C1 C2 B7 -1.5(9) . . . . ?
B4 C1 C2 B7 65.7(8) . . . . ?
S1 C1 C2 B7 -144.3(6) . . . . ?
B6 C1 C2 B7 -36.2(6) . . . . ?
B3 C1 C2 S2 -103.1(7) . . . . ?
B5 C1 C2 S2 151.5(6) . . . . ?
B4 C1 C2 S2 -141.3(6) . . . . ?
S1 C1 C2 S2 8.7(9) . . . . ?
B6 C1 C2 S2 116.8(7) . . . . ?
B3 C1 C2 B8 37.8(7) . . . . ?
B5 C1 C2 B8 -67.6(8) . . . . ?
B4 C1 C2 B8 -0.4(9) . . . . ?
S1 C1 C2 B8 149.6(6) . . . . ?
B6 C1 C2 B8 -102.3(7) . . . . ?
B11 B6 C2 C1 -98.3(8) . . . . ?
B5 B6 C2 C1 -33.2(7) . . . . ?
B7 B6 C2 C1 -141.9(7) . . . . ?
B11 B6 C2 B3 -61.8(9) . . . . ?
B5 B6 C2 B3 3.2(9) . . . . ?
C1 B6 C2 B3 36.4(6) . . . . ?
B7 B6 C2 B3 -105.4(7) . . . . ?
B11 B6 C2 B7 43.6(7) . . . . ?
B5 B6 C2 B7 108.7(7) . . . . ?
C1 B6 C2 B7 141.9(7) . . . . ?
B11 B6 C2 S2 154.5(7) . . . . ?
B5 B6 C2 S2 -140.5(7) . . . . ?
C1 B6 C2 S2 -107.3(8) . . . . ?
B7 B6 C2 S2 110.9(7) . . . . ?
B11 B6 C2 B8 4.4(10) . . . . ?
B5 B6 C2 B8 69.5(8) . . . . ?
C1 B6 C2 B8 102.6(7) . . . . ?
B7 B6 C2 B8 -39.2(6) . . . . ?
B4 B3 C2 C1 37.8(7) . . . . ?
B9 B3 C2 C1 100.9(8) . . . . ?
B8 B3 C2 C1 138.9(7) . . . . ?
C1 B3 C2 B6 -37.9(6) . . . . ?
B4 B3 C2 B6 -0.1(9) . . . . ?
B9 B3 C2 B6 63.0(9) . . . . ?
B8 B3 C2 B6 101.0(7) . . . . ?
C1 B3 C2 B7 -104.7(7) . . . . ?
B4 B3 C2 B7 -66.9(9) . . . . ?
B9 B3 C2 B7 -3.8(10) . . . . ?
B8 B3 C2 B7 34.2(7) . . . . ?
C1 B3 C2 S2 109.8(7) . . . . ?
B4 B3 C2 S2 147.6(7) . . . . ?
B9 B3 C2 S2 -149.3(7) . . . . ?
B8 B3 C2 S2 -111.3(7) . . . . ?
C1 B3 C2 B8 -138.9(7) . . . . ?
B4 B3 C2 B8 -101.1(8) . . . . ?
B9 B3 C2 B8 -38.0(7) . . . . ?
B6 B7 C2 C1 37.0(6) . . . . ?
B8 B7 C2 C1 -100.0(7) . . . . ?
B11 B7 C2 C1 0.2(8) . . . . ?
B12 B7 C2 C1 -58.2(9) . . . . ?
B8 B7 C2 B6 -137.0(7) . . . . ?
B11 B7 C2 B6 -36.8(6) . . . . ?
B12 B7 C2 B6 -95.2(7) . . . . ?
B6 B7 C2 B3 102.6(7) . . . . ?
B8 B7 C2 B3 -34.4(7) . . . . ?
B11 B7 C2 B3 65.8(8) . . . . ?
B12 B7 C2 B3 7.4(9) . . . . ?
B6 B7 C2 S2 -114.9(7) . . . . ?
B8 B7 C2 S2 108.1(7) . . . . ?
B11 B7 C2 S2 -151.7(6) . . . . ?
B12 B7 C2 S2 149.9(7) . . . . ?
B6 B7 C2 B8 137.0(7) . . . . ?
B11 B7 C2 B8 100.2(7) . . . . ?
B12 B7 C2 B8 41.8(6) . . . . ?
B12 B8 C2 C1 61.3(8) . . . . ?
B7 B8 C2 C1 106.8(7) . . . . ?
B3 B8 C2 C1 -37.0(6) . . . . ?
B9 B8 C2 C1 -0.4(9) . . . . ?
B12 B8 C2 B6 -6.2(9) . . . . ?
B7 B8 C2 B6 39.3(7) . . . . ?
B3 B8 C2 B6 -104.5(7) . . . . ?
B9 B8 C2 B6 -67.9(8) . . . . ?
B12 B8 C2 B3 98.3(7) . . . . ?
B7 B8 C2 B3 143.8(7) . . . . ?
B9 B8 C2 B3 36.6(7) . . . . ?
B12 B8 C2 B7 -45.5(6) . . . . ?
B3 B8 C2 B7 -143.8(7) . . . . ?
B9 B8 C2 B7 -107.3(7) . . . . ?
B12 B8 C2 S2 -158.1(6) . . . . ?
B7 B8 C2 S2 -112.6(7) . . . . ?
B3 B8 C2 S2 103.5(7) . . . . ?
B9 B8 C2 S2 140.1(6) . . . . ?
B20 B16 C3 C4 -103.9(7) . . . . ?
B19 B16 C3 C4 -60.2(10) . . . . ?
B13 B16 C3 C4 38.2(7) . . . . ?
B15 B16 C3 C4 -2.3(10) . . . . ?
B19 B16 C3 B20 43.7(7) . . . . ?
B13 B16 C3 B20 142.1(7) . . . . ?
B15 B16 C3 B20 101.6(8) . . . . ?
B20 B16 C3 B21 -36.3(7) . . . . ?
B19 B16 C3 B21 7.4(11) . . . . ?
B13 B16 C3 B21 105.8(8) . . . . ?
B15 B16 C3 B21 65.3(10) . . . . ?
B20 B16 C3 B13 -142.1(7) . . . . ?
B19 B16 C3 B13 -98.4(8) . . . . ?
B15 B16 C3 B13 -40.5(7) . . . . ?
B20 B16 C3 S3 109.7(8) . . . . ?
B19 B16 C3 S3 153.4(7) . . . . ?
B13 B16 C3 S3 -108.2(8) . . . . ?
B15 B16 C3 S3 -148.7(7) . . . . ?
B21 B20 C3 B16 -142.0(7) . . . . ?
B22 B20 C3 B16 -97.1(8) . . . . ?
B19 B20 C3 B16 -40.0(6) . . . . ?
B16 B20 C3 C4 102.1(7) . . . . ?
B21 B20 C3 C4 -39.9(7) . . . . ?
B22 B20 C3 C4 5.0(9) . . . . ?
B19 B20 C3 C4 62.1(8) . . . . ?
B16 B20 C3 B21 142.0(7) . . . . ?
B22 B20 C3 B21 44.8(7) . . . . ?
B19 B20 C3 B21 102.0(7) . . . . ?
B16 B20 C3 B13 36.7(7) . . . . ?
B21 B20 C3 B13 -105.3(8) . . . . ?
B22 B20 C3 B13 -60.5(9) . . . . ?
B19 B20 C3 B13 -3.3(9) . . . . ?
B16 B20 C3 S3 -111.5(8) . . . . ?
B21 B20 C3 S3 106.6(8) . . . . ?
B22 B20 C3 S3 151.4(6) . . . . ?
B19 B20 C3 S3 -151.4(6) . . . . ?
C4 B21 C3 B16 -101.5(8) . . . . ?
B20 B21 C3 B16 36.1(8) . . . . ?
B17 B21 C3 B16 -65.2(9) . . . . ?
B22 B21 C3 B16 -7.6(10) . . . . ?
B20 B21 C3 C4 137.6(7) . . . . ?
B17 B21 C3 C4 36.3(6) . . . . ?
B22 B21 C3 C4 93.9(7) . . . . ?
C4 B21 C3 B20 -137.6(7) . . . . ?
B17 B21 C3 B20 -101.3(7) . . . . ?
B22 B21 C3 B20 -43.7(7) . . . . ?
C4 B21 C3 B13 -32.2(7) . . . . ?
B20 B21 C3 B13 105.4(8) . . . . ?
B17 B21 C3 B13 4.1(9) . . . . ?
B22 B21 C3 B13 61.7(9) . . . . ?
C4 B21 C3 S3 111.0(7) . . . . ?
B20 B21 C3 S3 -111.4(8) . . . . ?
B17 B21 C3 S3 147.3(6) . . . . ?
B22 B21 C3 S3 -155.1(6) . . . . ?
B14 B13 C3 B16 100.9(8) . . . . ?
C4 B13 C3 B16 137.9(7) . . . . ?
B15 B13 C3 B16 39.5(6) . . . . ?
B14 B13 C3 C4 -37.0(7) . . . . ?
B16 B13 C3 C4 -137.9(7) . . . . ?
B15 B13 C3 C4 -98.4(7) . . . . ?
B14 B13 C3 B20 64.8(9) . . . . ?
C4 B13 C3 B20 101.7(7) . . . . ?
B16 B13 C3 B20 -36.1(7) . . . . ?
B15 B13 C3 B20 3.3(9) . . . . ?
B14 B13 C3 B21 -3.9(10) . . . . ?
C4 B13 C3 B21 33.1(7) . . . . ?
B16 B13 C3 B21 -104.8(8) . . . . ?
B15 B13 C3 B21 -65.3(9) . . . . ?
B14 B13 C3 S3 -146.5(7) . . . . ?
C4 B13 C3 S3 -109.6(7) . . . . ?
B16 B13 C3 S3 112.6(7) . . . . ?
B15 B13 C3 S3 152.0(6) . . . . ?
B16 C3 C4 B14 -1.3(10) . . . . ?
B20 C3 C4 B14 -67.6(9) . . . . ?
B21 C3 C4 B14 -107.4(8) . . . . ?
B13 C3 C4 B14 38.2(7) . . . . ?
S3 C3 C4 B14 145.8(7) . . . . ?
B16 C3 C4 B13 -39.5(7) . . . . ?
B20 C3 C4 B13 -105.9(8) . . . . ?
B21 C3 C4 B13 -145.6(7) . . . . ?
S3 C3 C4 B13 107.5(7) . . . . ?
B16 C3 C4 B17 67.0(9) . . . . ?
B20 C3 C4 B17 0.7(9) . . . . ?
B21 C3 C4 B17 -39.1(7) . . . . ?
B13 C3 C4 B17 106.5(7) . . . . ?
S3 C3 C4 B17 -145.9(7) . . . . ?
B16 C3 C4 B21 106.1(8) . . . . ?
B20 C3 C4 B21 39.8(7) . . . . ?
B13 C3 C4 B21 145.6(7) . . . . ?
S3 C3 C4 B21 -106.8(8) . . . . ?
B16 C3 C4 S4 -142.9(7) . . . . ?
B20 C3 C4 S4 150.7(6) . . . . ?
B21 C3 C4 S4 110.9(7) . . . . ?
B13 C3 C4 S4 -103.4(7) . . . . ?
S3 C3 C4 S4 4.1(9) . . . . ?
B18 B14 C4 C3 65.6(8) . . . . ?
B13 B14 C4 C3 -39.0(7) . . . . ?
B15 B14 C4 C3 4.4(10) . . . . ?
B17 B14 C4 C3 102.4(7) . . . . ?
B18 B14 C4 B13 104.6(9) . . . . ?
B15 B14 C4 B13 43.4(7) . . . . ?
B17 B14 C4 B13 141.4(8) . . . . ?
B18 B14 C4 B17 -36.8(7) . . . . ?
B13 B14 C4 B17 -141.4(8) . . . . ?
B15 B14 C4 B17 -98.0(8) . . . . ?
B18 B14 C4 B21 0.2(9) . . . . ?
B13 B14 C4 B21 -104.4(7) . . . . ?
B15 B14 C4 B21 -61.0(9) . . . . ?
B17 B14 C4 B21 37.0(7) . . . . ?
B18 B14 C4 S4 -153.6(6) . . . . ?
B13 B14 C4 S4 101.8(7) . . . . ?
B15 B14 C4 S4 145.2(7) . . . . ?
B17 B14 C4 S4 -116.8(7) . . . . ?
B14 B13 C4 C3 137.8(8) . . . . ?
B16 B13 C4 C3 35.1(6) . . . . ?
B15 B13 C4 C3 97.2(7) . . . . ?
C3 B13 C4 B14 -137.8(8) . . . . ?
B16 B13 C4 B14 -102.7(8) . . . . ?
B15 B13 C4 B14 -40.6(7) . . . . ?
B14 B13 C4 B17 37.5(8) . . . . ?
C3 B13 C4 B17 -100.3(8) . . . . ?
B16 B13 C4 B17 -65.2(8) . . . . ?
B15 B13 C4 B17 -3.1(9) . . . . ?
B14 B13 C4 B21 105.4(8) . . . . ?
C3 B13 C4 B21 -32.4(6) . . . . ?
B16 B13 C4 B21 2.7(8) . . . . ?
B15 B13 C4 B21 64.8(8) . . . . ?
B14 B13 C4 S4 -112.0(7) . . . . ?
C3 B13 C4 S4 110.2(6) . . . . ?
B16 B13 C4 S4 145.3(5) . . . . ?
B15 B13 C4 S4 -152.6(6) . . . . ?
B22 B17 C4 C3 -6.3(9) . . . . ?
B18 B17 C4 C3 -70.1(8) . . . . ?
B21 B17 C4 C3 38.5(7) . . . . ?
B14 B17 C4 C3 -102.9(8) . . . . ?
B22 B17 C4 B14 96.6(8) . . . . ?
B18 B17 C4 B14 32.8(7) . . . . ?
B21 B17 C4 B14 141.5(7) . . . . ?
B22 B17 C4 B13 60.6(9) . . . . ?
B18 B17 C4 B13 -3.2(9) . . . . ?
B21 B17 C4 B13 105.4(8) . . . . ?
B14 B17 C4 B13 -36.1(7) . . . . ?
B22 B17 C4 B21 -44.8(7) . . . . ?
B18 B17 C4 B21 -108.7(8) . . . . ?
B14 B17 C4 B21 -141.5(7) . . . . ?
B22 B17 C4 S4 -153.8(6) . . . . ?
B18 B17 C4 S4 142.4(7) . . . . ?
B21 B17 C4 S4 -109.0(7) . . . . ?
B14 B17 C4 S4 109.6(8) . . . . ?
B20 B21 C4 C3 -36.3(6) . . . . ?
B17 B21 C4 C3 -137.4(7) . . . . ?
B22 B21 C4 C3 -97.0(7) . . . . ?
C3 B21 C4 B14 99.5(7) . . . . ?
B20 B21 C4 B14 63.3(8) . . . . ?
B17 B21 C4 B14 -37.9(7) . . . . ?
B22 B21 C4 B14 2.6(8) . . . . ?
C3 B21 C4 B13 32.9(6) . . . . ?
B20 B21 C4 B13 -3.3(8) . . . . ?
B17 B21 C4 B13 -104.4(7) . . . . ?
B22 B21 C4 B13 -64.0(8) . . . . ?
C3 B21 C4 B17 137.4(7) . . . . ?
B20 B21 C4 B17 101.1(7) . . . . ?
B22 B21 C4 B17 40.4(6) . . . . ?
C3 B21 C4 S4 -106.9(6) . . . . ?
B20 B21 C4 S4 -143.1(6) . . . . ?
B17 B21 C4 S4 115.8(6) . . . . ?
B22 B21 C4 S4 156.2(5) . . . . ?
C10 C5 C6 C7 0.0 . . . . ?
C11 C5 C6 C7 177.4(6) . . . . ?
Ru1 C5 C6 C7 -55.09(18) . . . . ?
C10 C5 C6 Ru1 55.09(18) . . . . ?
C11 C5 C6 Ru1 -127.5(5) . . . . ?
C5 C6 C7 C8 0.0 . . . . ?
Ru1 C6 C7 C8 -54.61(17) . . . . ?
C5 C6 C7 Ru1 54.61(17) . . . . ?
C6 C7 C8 C9 0.0 . . . . ?
Ru1 C7 C8 C9 -54.32(17) . . . . ?
C6 C7 C8 C12 -177.5(6) . . . . ?
Ru1 C7 C8 C12 128.2(6) . . . . ?
C6 C7 C8 Ru1 54.32(17) . . . . ?
C7 C8 C9 C10 0.0 . . . . ?
C12 C8 C9 C10 177.5(6) . . . . ?
Ru1 C8 C9 C10 -54.51(17) . . . . ?
C7 C8 C9 Ru1 54.51(17) . . . . ?
C12 C8 C9 Ru1 -128.0(6) . . . . ?
C8 C9 C10 C5 0.0 . . . . ?
Ru1 C9 C10 C5 -54.98(17) . . . . ?
C8 C9 C10 Ru1 54.98(17) . . . . ?
C6 C5 C10 C9 0.0 . . . . ?
C11 C5 C10 C9 -177.3(6) . . . . ?
Ru1 C5 C10 C9 55.28(18) . . . . ?
C6 C5 C10 Ru1 -55.28(18) . . . . ?
C11 C5 C10 Ru1 127.4(6) . . . . ?
C9 C8 C12 C13 42.8(10) . . . . ?
C7 C8 C12 C13 -139.7(7) . . . . ?
Ru1 C8 C12 C13 -48.4(11) . . . . ?
C9 C8 C12 C14 -91.1(8) . . . . ?
C7 C8 C12 C14 86.3(8) . . . . ?
Ru1 C8 C12 C14 177.7(6) . . . . ?
C20 C15 C16 C17 -3.5(13) . . . . ?
C21 C15 C16 C17 -178.0(8) . . . . ?
Ru3 C15 C16 C17 -56.3(8) . . . . ?
C20 C15 C16 Ru3 52.8(8) . . . . ?
C21 C15 C16 Ru3 -121.7(8) . . . . ?
C15 C16 C17 C18 3.7(14) . . . . ?
Ru3 C16 C17 C18 -53.1(8) . . . . ?
C15 C16 C17 Ru3 56.7(7) . . . . ?
C16 C17 C18 C19 0.5(13) . . . . ?
Ru3 C17 C18 C19 -53.1(7) . . . . ?
C16 C17 C18 C22 171.5(8) . . . . ?
Ru3 C17 C18 C22 118.0(8) . . . . ?
C16 C17 C18 Ru3 53.6(8) . . . . ?
C17 C18 C19 C20 -4.7(12) . . . . ?
C22 C18 C19 C20 -176.0(7) . . . . ?
Ru3 C18 C19 C20 -57.6(7) . . . . ?
C17 C18 C19 Ru3 52.9(7) . . . . ?
C22 C18 C19 Ru3 -118.4(8) . . . . ?
C16 C15 C20 C19 -0.7(13) . . . . ?
C21 C15 C20 C19 173.8(8) . . . . ?
Ru3 C15 C20 C19 51.6(7) . . . . ?
C16 C15 C20 Ru3 -52.3(8) . . . . ?
C21 C15 C20 Ru3 122.3(8) . . . . ?
C18 C19 C20 C15 4.9(12) . . . . ?
Ru3 C19 C20 C15 -52.8(7) . . . . ?
C18 C19 C20 Ru3 57.7(7) . . . . ?
C19 C18 C22 C23 13.8(11) . . . . ?
C17 C18 C22 C23 -157.0(8) . . . . ?
Ru3 C18 C22 C23 -71.2(9) . . . . ?
C19 C18 C22 C24 -109.7(9) . . . . ?
C17 C18 C22 C24 79.5(10) . . . . ?
Ru3 C18 C22 C24 165.4(7) . . . . ?
C6 C5 Ru1 C10 131.53(10) . . . . ?
C11 C5 Ru1 C10 -116.9(6) . . . . ?
C10 C5 Ru1 C6 -131.53(10) . . . . ?
C11 C5 Ru1 C6 111.6(6) . . . . ?
C6 C5 Ru1 C9 102.20(14) . . . . ?
C10 C5 Ru1 C9 -29.33(7) . . . . ?
C11 C5 Ru1 C9 -146.2(6) . . . . ?
C6 C5 Ru1 C7 29.16(7) . . . . ?
C10 C5 Ru1 C7 -102.37(13) . . . . ?
C11 C5 Ru1 C7 140.7(6) . . . . ?
C6 C5 Ru1 C8 65.62(14) . . . . ?
C10 C5 Ru1 C8 -65.91(14) . . . . ?
C11 C5 Ru1 C8 177.2(6) . . . . ?
C6 C5 Ru1 S5 179.92(19) . . . . ?
C10 C5 Ru1 S5 48.39(18) . . . . ?
C11 C5 Ru1 S5 -68.5(6) . . . . ?
C6 C5 Ru1 S1 -4.3(3) . . . . ?
C10 C5 Ru1 S1 -135.8(3) . . . . ?
C11 C5 Ru1 S1 107.3(6) . . . . ?
C6 C5 Ru1 S2 -96.64(18) . . . . ?
C10 C5 Ru1 S2 131.83(17) . . . . ?
C11 C5 Ru1 S2 14.9(6) . . . . ?
C9 C10 Ru1 C5 -131.56(10) . . . . ?
C9 C10 Ru1 C6 -102.19(14) . . . . ?
C5 C10 Ru1 C6 29.37(8) . . . . ?
C5 C10 Ru1 C9 131.56(10) . . . . ?
C9 C10 Ru1 C7 -65.55(14) . . . . ?
C5 C10 Ru1 C7 66.01(14) . . . . ?
C9 C10 Ru1 C8 -29.11(7) . . . . ?
C5 C10 Ru1 C8 102.45(13) . . . . ?
C9 C10 Ru1 S5 90.98(18) . . . . ?
C5 C10 Ru1 S5 -137.46(18) . . . . ?
C9 C10 Ru1 S1 -8.6(4) . . . . ?
C5 C10 Ru1 S1 123.0(4) . . . . ?
C9 C10 Ru1 S2 171.03(17) . . . . ?
C5 C10 Ru1 S2 -57.41(17) . . . . ?
C7 C6 Ru1 C5 131.74(10) . . . . ?
C7 C6 Ru1 C10 102.30(14) . . . . ?
C5 C6 Ru1 C10 -29.43(8) . . . . ?
C7 C6 Ru1 C9 65.49(14) . . . . ?
C5 C6 Ru1 C9 -66.25(14) . . . . ?
C5 C6 Ru1 C7 -131.74(10) . . . . ?
C7 C6 Ru1 C8 29.00(7) . . . . ?
C5 C6 Ru1 C8 -102.73(13) . . . . ?
C7 C6 Ru1 S5 131.6(4) . . . . ?
C5 C6 Ru1 S5 -0.2(4) . . . . ?
C7 C6 Ru1 S1 -50.62(19) . . . . ?
C5 C6 Ru1 S1 177.64(18) . . . . ?
C7 C6 Ru1 S2 -140.37(18) . . . . ?
C5 C6 Ru1 S2 87.90(18) . . . . ?
C8 C9 Ru1 C5 -102.38(13) . . . . ?
C10 C9 Ru1 C5 29.42(8) . . . . ?
C8 C9 Ru1 C10 -131.80(10) . . . . ?
C8 C9 Ru1 C6 -65.52(14) . . . . ?
C10 C9 Ru1 C6 66.28(14) . . . . ?
C8 C9 Ru1 C7 -28.99(8) . . . . ?
C10 C9 Ru1 C7 102.81(13) . . . . ?
C10 C9 Ru1 C8 131.80(10) . . . . ?
C8 C9 Ru1 S5 139.69(18) . . . . ?
C10 C9 Ru1 S5 -88.51(17) . . . . ?
C8 C9 Ru1 S1 44.11(18) . . . . ?
C10 C9 Ru1 S1 175.92(18) . . . . ?
C8 C9 Ru1 S2 -150.3(3) . . . . ?
C10 C9 Ru1 S2 -18.5(3) . . . . ?
C6 C7 Ru1 C5 -29.31(8) . . . . ?
C8 C7 Ru1 C5 102.67(13) . . . . ?
C6 C7 Ru1 C10 -66.22(14) . . . . ?
C8 C7 Ru1 C10 65.76(14) . . . . ?
C8 C7 Ru1 C6 131.98(9) . . . . ?
C6 C7 Ru1 C9 -102.93(13) . . . . ?
C8 C7 Ru1 C9 29.05(8) . . . . ?
C6 C7 Ru1 C8 -131.98(9) . . . . ?
C6 C7 Ru1 S5 -128.9(4) . . . . ?
C8 C7 Ru1 S5 3.1(4) . . . . ?
C6 C7 Ru1 S1 134.46(19) . . . . ?
C8 C7 Ru1 S1 -93.56(19) . . . . ?
C6 C7 Ru1 S2 50.2(2) . . . . ?
C8 C7 Ru1 S2 -177.8(2) . . . . ?
C9 C8 Ru1 C5 66.16(14) . . . . ?
C7 C8 Ru1 C5 -65.86(14) . . . . ?
C12 C8 Ru1 C5 -179.7(7) . . . . ?
C9 C8 Ru1 C10 29.26(8) . . . . ?
C7 C8 Ru1 C10 -102.75(13) . . . . ?
C12 C8 Ru1 C10 143.4(7) . . . . ?
C9 C8 Ru1 C6 102.92(13) . . . . ?
C7 C8 Ru1 C6 -29.09(8) . . . . ?
C12 C8 Ru1 C6 -142.9(7) . . . . ?
C7 C8 Ru1 C9 -132.01(10) . . . . ?
C12 C8 Ru1 C9 114.2(7) . . . . ?
C9 C8 Ru1 C7 132.01(10) . . . . ?
C12 C8 Ru1 C7 -113.8(7) . . . . ?
C9 C8 Ru1 S5 -46.45(18) . . . . ?
C7 C8 Ru1 S5 -178.47(18) . . . . ?
C12 C8 Ru1 S5 67.7(7) . . . . ?
C9 C8 Ru1 S1 -142.25(18) . . . . ?
C7 C8 Ru1 S1 85.74(18) . . . . ?
C12 C8 Ru1 S1 -28.1(6) . . . . ?
C9 C8 Ru1 S2 137.7(5) . . . . ?
C7 C8 Ru1 S2 5.7(5) . . . . ?
C12 C8 Ru1 S2 -108.1(7) . . . . ?
C18 C19 Ru3 C17 -30.5(6) . . . . ?
C20 C19 Ru3 C17 98.4(6) . . . . ?
C18 C19 Ru3 C16 -65.1(6) . . . . ?
C20 C19 Ru3 C16 63.8(5) . . . . ?
C20 C19 Ru3 C18 128.9(8) . . . . ?
C18 C19 Ru3 C15 -101.0(6) . . . . ?
C20 C19 Ru3 C15 27.8(5) . . . . ?
C18 C19 Ru3 C20 -128.9(8) . . . . ?
C18 C19 Ru3 S7 155.3(5) . . . . ?
C20 C19 Ru3 S7 -75.9(5) . . . . ?
C18 C19 Ru3 S8 -171.7(5) . . . . ?
C20 C19 Ru3 S8 -42.8(8) . . . . ?
C18 C19 Ru3 S4 65.7(6) . . . . ?
C20 C19 Ru3 S4 -165.4(4) . . . . ?
C16 C17 Ru3 C19 -106.1(6) . . . . ?
C18 C17 Ru3 C19 29.7(5) . . . . ?
C18 C17 Ru3 C16 135.8(8) . . . . ?
C16 C17 Ru3 C18 -135.8(8) . . . . ?
C16 C17 Ru3 C15 -31.0(5) . . . . ?
C18 C17 Ru3 C15 104.8(5) . . . . ?
C16 C17 Ru3 C20 -66.7(6) . . . . ?
C18 C17 Ru3 C20 69.1(5) . . . . ?
C16 C17 Ru3 S7 -67.3(17) . . . . ?
C18 C17 Ru3 S7 68.5(17) . . . . ?
C16 C17 Ru3 S8 47.7(6) . . . . ?
C18 C17 Ru3 S8 -176.5(4) . . . . ?
C16 C17 Ru3 S4 140.9(5) . . . . ?
C18 C17 Ru3 S4 -83.3(5) . . . . ?
C17 C16 Ru3 C19 64.4(6) . . . . ?
C15 C16 Ru3 C19 -64.9(5) . . . . ?
C15 C16 Ru3 C17 -129.2(8) . . . . ?
C17 C16 Ru3 C18 27.9(5) . . . . ?
C15 C16 Ru3 C18 -101.3(6) . . . . ?
C17 C16 Ru3 C15 129.2(8) . . . . ?
C17 C16 Ru3 C20 102.1(6) . . . . ?
C15 C16 Ru3 C20 -27.1(5) . . . . ?
C17 C16 Ru3 S7 167.1(4) . . . . ?
C15 C16 Ru3 S7 37.9(7) . . . . ?
C17 C16 Ru3 S8 -146.1(5) . . . . ?
C15 C16 Ru3 S8 84.6(5) . . . . ?
C17 C16 Ru3 S4 -53.0(6) . . . . ?
C15 C16 Ru3 S4 177.8(4) . . . . ?
C17 C18 Ru3 C19 -130.9(8) . . . . ?
C22 C18 Ru3 C19 113.2(10) . . . . ?
C19 C18 Ru3 C17 130.9(8) . . . . ?
C22 C18 Ru3 C17 -115.9(9) . . . . ?
C19 C18 Ru3 C16 104.9(6) . . . . ?
C17 C18 Ru3 C16 -26.0(5) . . . . ?
C22 C18 Ru3 C16 -141.9(8) . . . . ?
C19 C18 Ru3 C15 68.0(6) . . . . ?
C17 C18 Ru3 C15 -62.9(5) . . . . ?
C22 C18 Ru3 C15 -178.8(8) . . . . ?
C19 C18 Ru3 C20 31.9(5) . . . . ?
C17 C18 Ru3 C20 -99.0(5) . . . . ?
C22 C18 Ru3 C20 145.1(9) . . . . ?
C19 C18 Ru3 S7 -36.8(7) . . . . ?
C17 C18 Ru3 S7 -167.7(4) . . . . ?
C22 C18 Ru3 S7 76.4(8) . . . . ?
C19 C18 Ru3 S8 149.1(15) . . . . ?
C17 C18 Ru3 S8 18(2) . . . . ?
C22 C18 Ru3 S8 -97.7(19) . . . . ?
C19 C18 Ru3 S4 -124.6(5) . . . . ?
C17 C18 Ru3 S4 104.5(5) . . . . ?
C22 C18 Ru3 S4 -11.4(8) . . . . ?
C20 C15 Ru3 C19 -29.7(5) . . . . ?
C16 C15 Ru3 C19 105.3(6) . . . . ?
C21 C15 Ru3 C19 -142.3(9) . . . . ?
C20 C15 Ru3 C17 -104.9(6) . . . . ?
C16 C15 Ru3 C17 30.0(5) . . . . ?
C21 C15 Ru3 C17 142.4(9) . . . . ?
C20 C15 Ru3 C16 -134.9(8) . . . . ?
C21 C15 Ru3 C16 112.4(10) . . . . ?
C20 C15 Ru3 C18 -67.1(6) . . . . ?
C16 C15 Ru3 C18 67.8(6) . . . . ?
C21 C15 Ru3 C18 -179.7(8) . . . . ?
C16 C15 Ru3 C20 134.9(8) . . . . ?
C21 C15 Ru3 C20 -112.6(10) . . . . ?
C20 C15 Ru3 S7 69.5(5) . . . . ?
C16 C15 Ru3 S7 -155.5(5) . . . . ?
C21 C15 Ru3 S7 -43.1(8) . . . . ?
C20 C15 Ru3 S8 121.1(5) . . . . ?
C16 C15 Ru3 S8 -103.9(5) . . . . ?
C21 C15 Ru3 S8 8.5(8) . . . . ?
C20 C15 Ru3 S4 -142.6(9) . . . . ?
C16 C15 Ru3 S4 -7.6(13) . . . . ?
C21 C15 Ru3 S4 104.8(11) . . . . ?
C15 C20 Ru3 C19 133.0(8) . . . . ?
C15 C20 Ru3 C17 63.3(5) . . . . ?
C19 C20 Ru3 C17 -69.7(6) . . . . ?
C15 C20 Ru3 C16 27.6(5) . . . . ?
C19 C20 Ru3 C16 -105.4(6) . . . . ?
C15 C20 Ru3 C18 102.2(6) . . . . ?
C19 C20 Ru3 C18 -30.8(6) . . . . ?
C19 C20 Ru3 C15 -133.0(8) . . . . ?
C15 C20 Ru3 S7 -116.8(5) . . . . ?
C19 C20 Ru3 S7 110.2(5) . . . . ?
C15 C20 Ru3 S8 -69.6(5) . . . . ?
C19 C20 Ru3 S8 157.4(5) . . . . ?
C15 C20 Ru3 S4 162.7(4) . . . . ?
C19 C20 Ru3 S4 29.7(9) . . . . ?
C2 C1 S1 Ru1 -26.5(6) . . . . ?
B3 C1 S1 Ru1 45.9(7) . . . . ?
B5 C1 S1 Ru1 -164.7(6) . . . . ?
B4 C1 S1 Ru1 118.8(7) . . . . ?
B6 C1 S1 Ru1 -95.6(6) . . . . ?
C5 Ru1 S1 C1 -67.7(4) . . . . ?
C10 Ru1 S1 C1 -153.3(4) . . . . ?
C6 Ru1 S1 C1 -70.5(3) . . . . ?
C9 Ru1 S1 C1 -159.2(3) . . . . ?
C7 Ru1 S1 C1 -98.0(3) . . . . ?
C8 Ru1 S1 C1 -134.6(3) . . . . ?
S5 Ru1 S1 C1 108.5(3) . . . . ?
S2 Ru1 S1 C1 27.0(3) . . . . ?
C1 C2 S2 Ru1 13.9(7) . . . . ?
B6 C2 S2 Ru1 89.4(7) . . . . ?
B3 C2 S2 Ru1 -53.4(6) . . . . ?
B7 C2 S2 Ru1 164.5(6) . . . . ?
B8 C2 S2 Ru1 -123.2(6) . . . . ?
C1 C2 S2 Ru2 -92.5(6) . . . . ?
B6 C2 S2 Ru2 -17.0(8) . . . . ?
B3 C2 S2 Ru2 -159.7(5) . . . . ?
B7 C2 S2 Ru2 58.2(7) . . . . ?
B8 C2 S2 Ru2 130.4(6) . . . . ?
C5 Ru1 S2 C2 126.7(3) . . . . ?
C10 Ru1 S2 C2 157.4(3) . . . . ?
C6 Ru1 S2 C2 89.7(3) . . . . ?
C9 Ru1 S2 C2 169.8(4) . . . . ?
C7 Ru1 S2 C2 62.0(3) . . . . ?
C8 Ru1 S2 C2 57.8(6) . . . . ?
S5 Ru1 S2 C2 -118.4(3) . . . . ?
S1 Ru1 S2 C2 -22.8(3) . . . . ?
C5 Ru1 S2 Ru2 -113.03(15) . . . . ?
C10 Ru1 S2 Ru2 -82.40(16) . . . . ?
C6 Ru1 S2 Ru2 -150.12(15) . . . . ?
C9 Ru1 S2 Ru2 -69.9(3) . . . . ?
C7 Ru1 S2 Ru2 -177.81(16) . . . . ?
C8 Ru1 S2 Ru2 178.0(4) . . . . ?
S5 Ru1 S2 Ru2 1.81(8) . . . . ?
S1 Ru1 S2 Ru2 97.43(8) . . . . ?
S3 Ru2 S2 C2 -163.4(3) . . . . ?
S7 Ru2 S2 C2 -24.1(3) . . . . ?
S4 Ru2 S2 C2 -156.3(7) . . . . ?
S5 Ru2 S2 C2 108.8(3) . . . . ?
S6 Ru2 S2 C2 58.9(3) . . . . ?
S8 Ru2 S2 C2 -74.4(3) . . . . ?
S3 Ru2 S2 Ru1 86.01(8) . . . . ?
S7 Ru2 S2 Ru1 -134.69(8) . . . . ?
S4 Ru2 S2 Ru1 93.1(7) . . . . ?
S5 Ru2 S2 Ru1 -1.81(8) . . . . ?
S6 Ru2 S2 Ru1 -51.64(8) . . . . ?
S8 Ru2 S2 Ru1 175.08(7) . . . . ?
B16 C3 S3 Ru2 140.6(7) . . . . ?
C4 C3 S3 Ru2 -2.8(7) . . . . ?
B20 C3 S3 Ru2 -146.5(6) . . . . ?
B21 C3 S3 Ru2 -74.7(7) . . . . ?
B13 C3 S3 Ru2 66.8(7) . . . . ?
S7 Ru2 S3 C3 82.7(3) . . . . ?
S4 Ru2 S3 C3 0.7(3) . . . . ?
S5 Ru2 S3 C3 -99.0(3) . . . . ?
S6 Ru2 S3 C3 -91.5(4) . . . . ?
S2 Ru2 S3 C3 179.9(3) . . . . ?
S8 Ru2 S3 C3 82.5(3) . . . . ?
C3 C4 S4 Ru2 -3.0(7) . . . . ?
B14 C4 S4 Ru2 -140.6(5) . . . . ?
B13 C4 S4 Ru2 -72.6(5) . . . . ?
B17 C4 S4 Ru2 142.0(7) . . . . ?
B21 C4 S4 Ru2 67.2(6) . . . . ?
C3 C4 S4 Ru3 -101.9(6) . . . . ?
B14 C4 S4 Ru3 120.5(5) . . . . ?
B13 C4 S4 Ru3 -171.5(4) . . . . ?
B17 C4 S4 Ru3 43.1(8) . . . . ?
B21 C4 S4 Ru3 -31.7(6) . . . . ?
S3 Ru2 S4 C4 1.1(3) . . . . ?
S7 Ru2 S4 C4 -138.9(3) . . . . ?
S5 Ru2 S4 C4 87.9(3) . . . . ?
S6 Ru2 S4 C4 139.0(3) . . . . ?
S2 Ru2 S4 C4 -5.9(8) . . . . ?
S8 Ru2 S4 C4 -88.8(3) . . . . ?
S3 Ru2 S4 Ru3 118.03(8) . . . . ?
S7 Ru2 S4 Ru3 -21.98(7) . . . . ?
S5 Ru2 S4 Ru3 -155.21(7) . . . . ?
S6 Ru2 S4 Ru3 -104.06(8) . . . . ?
S2 Ru2 S4 Ru3 111.0(7) . . . . ?
S8 Ru2 S4 Ru3 28.12(7) . . . . ?
C19 Ru3 S4 C4 -127.3(4) . . . . ?
C17 Ru3 S4 C4 -54.7(4) . . . . ?
C16 Ru3 S4 C4 -25.9(4) . . . . ?
C18 Ru3 S4 C4 -93.3(4) . . . . ?
C15 Ru3 S4 C4 -19.9(10) . . . . ?
C20 Ru3 S4 C4 -147.6(6) . . . . ?
S7 Ru3 S4 C4 129.5(3) . . . . ?
S8 Ru3 S4 C4 78.4(3) . . . . ?
C19 Ru3 S4 Ru2 125.5(3) . . . . ?
C17 Ru3 S4 Ru2 -162.0(2) . . . . ?
C16 Ru3 S4 Ru2 -133.1(3) . . . . ?
C18 Ru3 S4 Ru2 159.4(3) . . . . ?
C15 Ru3 S4 Ru2 -127.1(10) . . . . ?
C20 Ru3 S4 Ru2 105.2(5) . . . . ?
S7 Ru3 S4 Ru2 22.29(7) . . . . ?
S8 Ru3 S4 Ru2 -28.86(7) . . . . ?
C5 Ru1 S5 S6 156.13(17) . . . . ?
C10 Ru1 S5 S6 -177.11(18) . . . . ?
C6 Ru1 S5 S6 156.2(3) . . . . ?
C9 Ru1 S5 S6 -140.22(18) . . . . ?
C7 Ru1 S5 S6 -116.6(3) . . . . ?
C8 Ru1 S5 S6 -114.56(18) . . . . ?
S1 Ru1 S5 S6 -21.73(13) . . . . ?
S2 Ru1 S5 S6 64.08(12) . . . . ?
C5 Ru1 S5 Ru2 90.17(16) . . . . ?
C10 Ru1 S5 Ru2 116.94(16) . . . . ?
C6 Ru1 S5 Ru2 90.3(3) . . . . ?
C9 Ru1 S5 Ru2 153.82(16) . . . . ?
C7 Ru1 S5 Ru2 177.4(3) . . . . ?
C8 Ru1 S5 Ru2 179.49(16) . . . . ?
S1 Ru1 S5 Ru2 -87.68(9) . . . . ?
S2 Ru1 S5 Ru2 -1.87(8) . . . . ?
S3 Ru2 S5 S6 173.67(10) . . . . ?
S7 Ru2 S5 S6 -7.77(14) . . . . ?
S4 Ru2 S5 S6 82.34(10) . . . . ?
S2 Ru2 S5 S6 -104.48(10) . . . . ?
S8 Ru2 S5 S6 -163.2(12) . . . . ?
S3 Ru2 S5 Ru1 -80.00(9) . . . . ?
S7 Ru2 S5 Ru1 98.55(11) . . . . ?
S4 Ru2 S5 Ru1 -171.33(8) . . . . ?
S6 Ru2 S5 Ru1 106.33(11) . . . . ?
S2 Ru2 S5 Ru1 1.84(8) . . . . ?
S8 Ru2 S5 Ru1 -56.8(12) . . . . ?
Ru1 S5 S6 Cl1 161.67(12) . . . . ?
Ru2 S5 S6 Cl1 -106.21(13) . . . . ?
Ru1 S5 S6 Ru2 -92.12(10) . . . . ?
S3 Ru2 S6 Cl1 91.53(16) . . . . ?
S7 Ru2 S6 Cl1 -84.71(13) . . . . ?
S4 Ru2 S6 Cl1 -1.44(13) . . . . ?
S5 Ru2 S6 Cl1 100.96(15) . . . . ?
S2 Ru2 S6 Cl1 174.67(13) . . . . ?
S8 Ru2 S6 Cl1 -80.44(16) . . . . ?
S3 Ru2 S6 S5 -9.43(15) . . . . ?
S7 Ru2 S6 S5 174.33(10) . . . . ?
S4 Ru2 S6 S5 -102.40(10) . . . . ?
S2 Ru2 S6 S5 73.71(10) . . . . ?
S8 Ru2 S6 S5 178.60(10) . . . . ?
C19 Ru3 S7 S8 159.0(3) . . . . ?
C17 Ru3 S7 S8 122.0(15) . . . . ?
C16 Ru3 S7 S8 64.8(4) . . . . ?
C18 Ru3 S7 S8 -178.9(3) . . . . ?
C15 Ru3 S7 S8 87.7(2) . . . . ?
C20 Ru3 S7 S8 121.4(2) . . . . ?
S4 Ru3 S7 S8 -85.46(9) . . . . ?
C19 Ru3 S7 Ru2 -137.9(3) . . . . ?
C17 Ru3 S7 Ru2 -174.9(15) . . . . ?
C16 Ru3 S7 Ru2 128.0(4) . . . . ?
C18 Ru3 S7 Ru2 -115.8(3) . . . . ?
C15 Ru3 S7 Ru2 150.8(2) . . . . ?
C20 Ru3 S7 Ru2 -175.5(2) . . . . ?
S8 Ru3 S7 Ru2 63.12(9) . . . . ?
S4 Ru3 S7 Ru2 -22.34(7) . . . . ?
S3 Ru2 S7 S8 -0.26(16) . . . . ?
S4 Ru2 S7 S8 84.79(9) . . . . ?
S5 Ru2 S7 S8 -178.02(11) . . . . ?
S6 Ru2 S7 S8 175.82(10) . . . . ?
S2 Ru2 S7 S8 -90.19(10) . . . . ?
S3 Ru2 S7 Ru3 -62.30(14) . . . . ?
S4 Ru2 S7 Ru3 22.75(8) . . . . ?
S5 Ru2 S7 Ru3 119.94(10) . . . . ?
S6 Ru2 S7 Ru3 113.78(9) . . . . ?
S2 Ru2 S7 Ru3 -152.22(7) . . . . ?
S8 Ru2 S7 Ru3 -62.04(8) . . . . ?
Ru2 S7 S8 Ru3 -104.93(7) . . . . ?
Ru3 S7 S8 Ru2 104.93(7) . . . . ?
C19 Ru3 S8 S7 -42.9(5) . . . . ?
C17 Ru3 S8 S7 -169.5(3) . . . . ?
C16 Ru3 S8 S7 -142.8(3) . . . . ?
C18 Ru3 S8 S7 174.9(17) . . . . ?
C15 Ru3 S8 S7 -105.5(2) . . . . ?
C20 Ru3 S8 S7 -71.2(3) . . . . ?
S4 Ru3 S8 S7 87.47(10) . . . . ?
C19 Ru3 S8 Ru2 -102.5(5) . . . . ?
C17 Ru3 S8 Ru2 130.9(3) . . . . ?
C16 Ru3 S8 Ru2 157.6(3) . . . . ?
C18 Ru3 S8 Ru2 115.3(17) . . . . ?
C15 Ru3 S8 Ru2 -165.0(2) . . . . ?
C20 Ru3 S8 Ru2 -130.8(3) . . . . ?
S7 Ru3 S8 Ru2 -59.58(9) . . . . ?
S4 Ru3 S8 Ru2 27.89(7) . . . . ?
S3 Ru2 S8 S7 179.83(10) . . . . ?
S4 Ru2 S8 S7 -88.27(10) . . . . ?
S5 Ru2 S8 S7 156.7(12) . . . . ?
S6 Ru2 S8 S7 -5.55(14) . . . . ?
S2 Ru2 S8 S7 98.48(10) . . . . ?
S3 Ru2 S8 Ru3 -120.37(8) . . . . ?
S7 Ru2 S8 Ru3 59.80(9) . . . . ?
S4 Ru2 S8 Ru3 -28.46(7) . . . . ?
S5 Ru2 S8 Ru3 -143.5(12) . . . . ?
S6 Ru2 S8 Ru3 54.25(12) . . . . ?
S2 Ru2 S8 Ru3 158.29(7) . . . . ?
